data_1565790
loop_
_publ_author_name
'Willauer, Aur\'elien R.'
'Douair, Iskander'
'Chauvin, Anne-Sophie'
'Fadaei-Tirani, Farzaneh'
'B\"unzli, Jean-Claude G.'
'Maron, Laurent'
'Mazzanti, Marinella'

_publ_section_title
;
 Structure, reactivity and luminescence studies of triphenylsiloxide
 complexes of tetravalent lanthanides
;
_journal_issue 3
_journal_name_full 'Chemical Science'
_journal_page_first 681
_journal_page_last 691
_journal_paper_doi 10.1039/D1SC05517H
_journal_volume 13
_journal_year 2022
_chemical_formula_moiety 'C80 H76 K Nd O6 Si4, 3[C7H8]'
_chemical_formula_sum 'C80 H76 K Nd O6 Si4'
_chemical_formula_weight 1429.10
_space_group_crystal_system monoclinic
_space_group_IT_number 14
_space_group_name_Hall '-P 2ybc'
_space_group_name_H-M_alt 'P 1 21/c 1'
_atom_sites_solution_hydrogens geom
_atom_sites_solution_primary dual
_atom_sites_solution_secondary difmap
_audit_creation_date 2020-03-31
_audit_creation_method
;
Olex2 1.3-alpha
(compiled 2020.02.04 svn.rd84adfe8 for OlexSys, GUI svn.r6032)
;
_audit_update_record
;
2021-08-22 deposited with the CCDC.	2021-12-16 downloaded from the CCDC.
;
_cell_angle_alpha 90
_cell_angle_beta 94.8279(8)
_cell_angle_gamma 90
_cell_formula_units_Z 4
_cell_length_a 15.07667(12)
_cell_length_b 18.20509(11)
_cell_length_c 36.5229(3)
_cell_measurement_reflns_used 40561
_cell_measurement_temperature 139.99(11)
_cell_measurement_theta_max 72.4850
_cell_measurement_theta_min 3.6360
_cell_volume 9988.95(13)
_computing_cell_refinement 'CrysAlisPro 1.171.40.71a (Rigaku OD, 2020)'
_computing_data_collection 'CrysAlisPro 1.171.40.71a (Rigaku OD, 2020)'
_computing_data_reduction 'CrysAlisPro 1.171.40.71a (Rigaku OD, 2020)'
_computing_molecular_graphics 'Olex2 1.3-alpha (Dolomanov et al., 2009)'
_computing_publication_material 'Olex2 1.3-alpha (Dolomanov et al., 2009)'
_computing_structure_refinement 'SHELXL 2018/3 (Sheldrick, 2015)'
_computing_structure_solution 'ShelXT 2018/2 (Sheldrick, 2015)'
_diffrn_ambient_environment N~2~
_diffrn_ambient_temperature 139.99(11)
_diffrn_detector 'CCD plate'
_diffrn_detector_area_resol_mean 5.2817
_diffrn_detector_type AtlasS2
_diffrn_measured_fraction_theta_full 0.997
_diffrn_measured_fraction_theta_max 0.984
_diffrn_measurement_details
;
List of Runs (angles in degrees, time in seconds):

  # Type    Start    End  Width  t~exp~   \w     \q     \k     \f   Frames
#--------------------------------------------------------------------------
  1  \w    -67.00   7.00   1.00    4.00    --  -40.91 109.00  -0.00   74
  2  \w     31.00  79.00   1.00    4.00    --   40.91-109.00 -95.00   48
  3  \w     64.00 102.00   1.00   16.00    --  105.15-109.00 -95.00   38
  4  \w    116.00 145.00   1.00   16.00    --  105.15 109.00  -0.00   29
  5  \w   -113.00 -18.00   1.00    4.00    --  -40.91 -38.00-150.00   95
  6  \w   -105.00 -32.00   1.00    4.00    --  -40.91 -38.00 -60.00   73
  7  \w     13.00 111.00   1.00    4.00    --   40.91  57.00 150.00   98
  8  \w     83.00 132.00   1.00   16.00    --  105.15 -30.00-120.00   49
  9  \w     56.00 106.00   1.00   16.00    --  105.15 -94.00   0.00   50
 10  \w     30.00  55.00   1.00   16.00    --  105.15 -77.00 -60.00   25
 11  \w     72.00 137.00   1.00   16.00    --  105.15 178.00 -90.00   65
 12  \w     72.00  99.00   1.00   16.00    --  105.15 178.00-150.00   27
 13  \w    117.00 143.00   1.00   16.00    --  105.15 178.00-150.00   26
 14  \w     34.00  86.00   1.00   16.00    --  105.15 -61.00-180.00   52
 15  \w     85.00 173.00   1.00   16.00    --  105.15  30.00-180.00   88
 16  \w    103.00 177.00   1.00   16.00    --  105.15  77.00  90.00   74
 17  \w     79.00 177.00   1.00   16.00    --  105.15  45.00  60.00   98
 18  \w     58.00 116.00   1.00   16.00    --  105.15 -77.00 -60.00   58
 19  \w     42.00  68.00   1.00   16.00    --  105.15 -30.00-120.00   26
 20  \w     81.00 106.00   1.00   16.00    --  105.15-111.00-180.00   25
 21  \w     35.00 109.00   1.00   16.00    --  105.15-111.00 -60.00   74
 22  \w     51.00  76.00   1.00   16.00    --  105.15-111.00  60.00   25
 23  \w     85.00 110.00   1.00   16.00    --  105.15  30.00   0.00   25
 24  \w    151.00 176.00   1.00   16.00    --  105.15  30.00   0.00   25
 25  \w     49.00 109.00   1.00   16.00    --  105.15-111.00  90.00   60
 26  \w     32.00 112.00   1.00   16.00    --  105.15 -45.00  30.00   80
;
_diffrn_measurement_device 'four-circle diffractometer'
_diffrn_measurement_device_type 'SuperNova, Dual, Cu at home/near, AtlasS2'
_diffrn_measurement_method '\w scans'
_diffrn_orient_matrix_type 'CrysAlisPro convention (1999,Acta A55,543-557)'
_diffrn_orient_matrix_UB_11 0.0672739000
_diffrn_orient_matrix_UB_12 -0.0213250000
_diffrn_orient_matrix_UB_13 -0.0276858000
_diffrn_orient_matrix_UB_21 0.0763074000
_diffrn_orient_matrix_UB_22 0.0050646000
_diffrn_orient_matrix_UB_23 0.0306968000
_diffrn_orient_matrix_UB_31 -0.0128347000
_diffrn_orient_matrix_UB_32 -0.0817511000
_diffrn_orient_matrix_UB_33 0.0090932000
_diffrn_radiation_monochromator mirror
_diffrn_radiation_probe x-ray
_diffrn_radiation_type 'Cu K\a'
_diffrn_radiation_wavelength 1.54184
_diffrn_reflns_av_R_equivalents 0.0302
_diffrn_reflns_av_unetI/netI 0.0242
_diffrn_reflns_Laue_measured_fraction_full 0.997
_diffrn_reflns_Laue_measured_fraction_max 0.984
_diffrn_reflns_limit_h_max 17
_diffrn_reflns_limit_h_min -18
_diffrn_reflns_limit_k_max 18
_diffrn_reflns_limit_k_min -22
_diffrn_reflns_limit_l_max 43
_diffrn_reflns_limit_l_min -45
_diffrn_reflns_number 84946
_diffrn_reflns_point_group_measured_fraction_full 0.997
_diffrn_reflns_point_group_measured_fraction_max 0.984
_diffrn_reflns_theta_full 67.684
_diffrn_reflns_theta_max 72.870
_diffrn_reflns_theta_min 3.434
_diffrn_source 'micro-focus sealed X-ray tube'
_diffrn_source_type 'SuperNova (Cu) X-ray Source'
_exptl_absorpt_coefficient_mu 5.091
_exptl_absorpt_correction_T_max 0.911
_exptl_absorpt_correction_T_min 0.270
_exptl_absorpt_correction_type gaussian
_exptl_absorpt_process_details
;
 CrysAlisPro 1.171.40.71a (Rigaku Oxford Diffraction, 2020)
 Numerical absorption correction based on Gaussian integration over
 a multifaceted crystal model.
 Empirical absorption correction using spherical harmonics
 as implemented in SCALE3 ABSPACK scaling algorithm
;
_exptl_crystal_colour 'clear colourless'
_exptl_crystal_density_diffrn 0.950
_exptl_crystal_description prism
_exptl_crystal_F_000 2956
_exptl_crystal_size_max 0.374
_exptl_crystal_size_mid 0.238
_exptl_crystal_size_min 0.132
_refine_diff_density_max 0.526
_refine_diff_density_min -0.729
_refine_diff_density_rms 0.079
_refine_ls_extinction_method none
_refine_ls_goodness_of_fit_ref 1.024
_refine_ls_hydrogen_treatment constr
_refine_ls_matrix_type full
_refine_ls_number_parameters 993
_refine_ls_number_reflns 19622
_refine_ls_number_restraints 823
_refine_ls_restrained_S_all 1.019
_refine_ls_R_factor_all 0.0435
_refine_ls_R_factor_gt 0.0415
_refine_ls_shift/su_max 0.002
_refine_ls_shift/su_mean 0.000
_refine_ls_structure_factor_coef Fsqd
_refine_ls_weighting_details 'w=1/[\s^2^(Fo^2^)+(0.0837P)^2^+6.5657P] where P=(Fo^2^+2Fc^2^)/3'
_refine_ls_weighting_scheme calc
_refine_ls_wR_factor_gt 0.1228
_refine_ls_wR_factor_ref 0.1248
_reflns_Friedel_coverage 0.000
_reflns_number_gt 18427
_reflns_number_total 19622
_reflns_threshold_expression 'I > 2\s(I)'
_cod_data_source_file d1sc05517h2.cif
_cod_data_source_block aw609
_cod_depositor_comments
;
The following automatic conversions were performed:

data item '_exptl_absorpt_correction_type' value 'Gaussian' was
changed to 'gaussian' in accordance with the
/home/data/users/saulius/crontab/automatic-downloads/rss-feeds/RSC/lib/dictionaries/cif_core.dic
dictionary named 'cif_core.dic' version 2.4.2 last updated on
2011-04-26.

Automatic conversion script
Id: cif_fix_values 7556 2019-12-06 15:28:31Z antanas 

 Adding full bibliography for 1565790--1565796.cif.
;
_cod_original_cell_volume 9988.94(12)
_cod_database_code 1565790
_shelx_shelxl_version_number 2018/3
_audit_contact_author 'Farzaneh Fadaei Tirani'
_chemical_oxdiff_formula 'C115 H116 K Nd O6 Si4'
_shelx_space_group_comment
;
The symmetry employed for this shelxl refinement is uniquely defined
by the following loop, which should always be used as a source of
symmetry information in preference to the above space-group names.
They are only intended as comments.
;
_shelx_estimated_absorpt_t_max 0.553
_shelx_estimated_absorpt_t_min 0.252
_reflns_odcompleteness_completeness 99.97
_reflns_odcompleteness_iscentric 1
_reflns_odcompleteness_theta 66.97
_olex2_refinement_description
;
1. Fixed Uiso
 At 1.2 times of:
  All C(H) groups, All C(H,H) groups
2. Restrained distances
 O5-C73A = O5-C76A = O5-C73B = O5-C76B
 1.44 with sigma of 0.02
 O6-C80A = O6-C77A = O6-C80B = O6-C77B
 1.44 with sigma of 0.02
 C79A-C78A = C79B-C78B
 1.54 with sigma of 0.02
 C80A-C79A = C78A-C77A = C80B-C79B = C78B-C77B
 1.53 with sigma of 0.02
 C73B-C74B = C75B-C76B = C73A-C74A = C75A-C76A
 1.53 with sigma of 0.02
 C74B-C75B = C74A-C75A
 1.54 with sigma of 0.02
 O6-C79A = O6-C78A = C80A-C78A = C79A-C77A = O6-C79B = O6-C78B = C80B-C78B =
 C79B-C77B
 2.38 with sigma of 0.04
 C73B-C75B = C74B-C76B = O5-C74A = O5-C75A = C73A-C75A = C74A-C76A
 2.38 with sigma of 0.04
 Si1-C13A \\sim Si1-C13B
 with sigma of 0.02
 Si2-C31A \\sim Si2-C31B
 with sigma of 0.02
 Si3-C49A \\sim Si3-C49B
 with sigma of 0.02
3. Uiso/Uaniso restraints and constraints
C13A \\sim C14A \\sim C15A \\sim C16A \\sim C17A \\sim C18A \\sim C13B \\sim
C14B \\sim C15B \\sim C16B \\sim C17B \\sim C18B \\sim C31A \\sim C32A \\sim
C33A \\sim C34A \\sim C35A \\sim C36A \\sim C31B \\sim C32B \\sim C33B \\sim
C34B \\sim C35B \\sim C36B \\sim C49A \\sim C50A \\sim C51A \\sim C52A \\sim
C53A \\sim C54A \\sim C49B \\sim C50B \\sim C51B \\sim C52B \\sim C53B \\sim
C54B \\sim O5 \\sim C76A \\sim C75A \\sim C74A \\sim C73A \\sim C76B \\sim C75B
\\sim C74B \\sim C73B \\sim O6 \\sim C80A \\sim C79A \\sim C78A \\sim C77A
\\sim C80B \\sim C79B \\sim C78B \\sim C77B: within 2A with sigma of 0.01 and
sigma for terminal atoms of 0.02 within 2A
4. Others
 Sof(C13B)=Sof(C18B)=Sof(H18B)=Sof(C17B)=Sof(H17B)=Sof(C16B)=Sof(H16B)=
 Sof(C15B)=Sof(H15B)=Sof(C14B)=Sof(H14B)=Sof(C31B)=Sof(C36B)=Sof(H36B)=
 Sof(C35B)=Sof(H35B)=Sof(C34B)=Sof(H34B)=Sof(C33B)=Sof(H33B)=Sof(C32B)=
 Sof(H32B)=Sof(C49B)=Sof(C54B)=Sof(H54B)=Sof(C53B)=Sof(H53B)=Sof(C52B)=
 Sof(H52B)=Sof(C51B)=Sof(H51B)=Sof(C50B)=Sof(H50B)=1-FVAR(1)
 Sof(C13A)=Sof(C18A)=Sof(H18A)=Sof(C17A)=Sof(H17A)=Sof(C16A)=Sof(H16A)=
 Sof(C15A)=Sof(H15A)=Sof(C14A)=Sof(H14A)=Sof(C31A)=Sof(C36A)=Sof(H36A)=
 Sof(C35A)=Sof(H35A)=Sof(C34A)=Sof(H34A)=Sof(C33A)=Sof(H33A)=Sof(C32A)=
 Sof(H32A)=Sof(C49A)=Sof(C54A)=Sof(H54A)=Sof(C53A)=Sof(H53A)=Sof(C52A)=
 Sof(H52A)=Sof(C51A)=Sof(H51A)=Sof(C50A)=Sof(H50A)=FVAR(1)
 Sof(C73B)=Sof(H73C)=Sof(H73D)=Sof(C74B)=Sof(H74C)=Sof(H74D)=Sof(C75B)=
 Sof(H75C)=Sof(H75D)=Sof(C76B)=Sof(H76C)=Sof(H76D)=Sof(C77B)=Sof(H77C)=
 Sof(H77D)=Sof(C78B)=Sof(H78C)=Sof(H78D)=Sof(C79B)=Sof(H79C)=Sof(H79D)=
 Sof(C80B)=Sof(H80C)=Sof(H80D)=1-FVAR(2)
 Sof(C73A)=Sof(H73A)=Sof(H73B)=Sof(C74A)=Sof(H74A)=Sof(H74B)=Sof(C75A)=
 Sof(H75A)=Sof(H75B)=Sof(C76A)=Sof(H76A)=Sof(H76B)=Sof(C77A)=Sof(H77A)=
 Sof(H77B)=Sof(C78A)=Sof(H78A)=Sof(H78B)=Sof(C79A)=Sof(H79A)=Sof(H79B)=
 Sof(C80A)=Sof(H80A)=Sof(H80B)=FVAR(2)
5.a Secondary CH2 refined with riding coordinates:
 C73A(H73A,H73B), C73B(H73C,H73D), C74A(H74A,H74B), C74B(H74C,H74D), C75A(H75A,
 H75B), C75B(H75C,H75D), C76A(H76A,H76B), C76B(H76C,H76D), C77A(H77A,H77B),
 C77B(H77C,H77D), C78A(H78A,H78B), C78B(H78C,H78D), C79A(H79A,H79B), C79B(H79C,
 H79D), C80A(H80A,H80B), C80B(H80C,H80D)
5.b Aromatic/amide H refined with riding coordinates:
 C2(H2), C3(H3), C4(H4), C5(H5), C6(H6), C8(H8), C9(H9), C10(H10), C11(H11),
 C12(H12), C18A(H18A), C17A(H17A), C16A(H16A), C15A(H15A), C14A(H14A),
 C18B(H18B), C17B(H17B), C16B(H16B), C15B(H15B), C14B(H14B), C20(H20), C21(H21),
  C22(H22), C23(H23), C24(H24), C26(H26), C27(H27), C28(H28), C29(H29),
 C30(H30), C36A(H36A), C35A(H35A), C34A(H34A), C33A(H33A), C32A(H32A),
 C36B(H36B), C35B(H35B), C34B(H34B), C33B(H33B), C32B(H32B), C38(H38), C39(H39),
  C40(H40), C41(H41), C42(H42), C44(H44), C45(H45), C46(H46), C47(H47),
 C48(H48), C54A(H54A), C53A(H53A), C52A(H52A), C51A(H51A), C50A(H50A),
 C54B(H54B), C53B(H53B), C52B(H52B), C51B(H51B), C50B(H50B), C56(H56), C57(H57),
  C58(H58), C59(H59), C60(H60), C62(H62), C63(H63), C64(H64), C65(H65),
 C66(H66), C68(H68), C69(H69), C70(H70), C71(H71), C72(H72)
5.c Fitted hexagon refined as free rotating group:
 C13A(C18A,C17A,C16A,C15A,C14A), C13B(C18B,C17B,C16B,C15B,C14B), C31A(C36A,
 C35A,C34A,C33A,C32A), C31B(C36B,C35B,C34B,C33B,C32B), C49A(C54A,C53A,C52A,C51A,
 C50A), C49B(C54B,C53B,C52B,C51B,C50B)
;
_smtbx_masks_void_probe_radius 1.2
_smtbx_masks_void_truncation_radius 1.2
_olex2_date_sample_data_collection 2020-03-03
_olex2_submission_special_instructions 'No special instructions were received'
_oxdiff_exptl_absorpt_empirical_details
;
Empirical correction (ABSPACK) includes:
- Absorption correction using spherical harmonics
- Frame scaling
- B-factor correction
;
_oxdiff_exptl_absorpt_empirical_full_max 1.494
_oxdiff_exptl_absorpt_empirical_full_min 0.775

loop_
_space_group_symop_operation_xyz
'x, y, z'
'-x, y+1/2, -z+1/2'
'-x, -y, -z'
'x, -y-1/2, z-1/2'

loop_
_atom_site_label
_atom_site_type_symbol
_atom_site_fract_x
_atom_site_fract_y
_atom_site_fract_z
_atom_site_U_iso_or_equiv
_atom_site_adp_type
_atom_site_occupancy
_atom_site_site_symmetry_order
_atom_site_calc_flag
_atom_site_refinement_flags_posn
_atom_site_refinement_flags_adp
_atom_site_refinement_flags_occupancy
_atom_site_disorder_assembly
_atom_site_disorder_group
Nd1 Nd 0.43185(2) 0.35216(2) 0.38195(2) 0.02892(6) Uani 1 1 d . . . . .
K1 K 0.51074(4) 0.17182(4) 0.35170(2) 0.03978(13) Uani 1 1 d . . . . .
Si1 Si 0.27722(5) 0.19135(4) 0.35315(2) 0.03571(16) Uani 1 1 d D . . . .
Si2 Si 0.64423(5) 0.25614(4) 0.42454(2) 0.03361(15) Uani 1 1 d D . . . .
Si3 Si 0.52560(5) 0.35709(3) 0.28913(2) 0.02835(14) Uani 1 1 d D . . . .
Si4 Si 0.24704(5) 0.49748(4) 0.37264(2) 0.03417(15) Uani 1 1 d . . . . .
O1 O 0.35453(13) 0.25077(10) 0.36227(6) 0.0365(4) Uani 1 1 d . . . . .
O2 O 0.54821(13) 0.27714(10) 0.40550(5) 0.0351(4) Uani 1 1 d . . . . .
O3 O 0.49943(14) 0.36514(12) 0.33029(5) 0.0376(4) Uani 1 1 d . . . . .
O4 O 0.32809(13) 0.44093(11) 0.37385(6) 0.0398(4) Uani 1 1 d . . . . .
O5 O 0.37761(18) 0.32439(12) 0.44544(6) 0.0516(6) Uani 1 1 d D U . . .
O6 O 0.51812(16) 0.45796(12) 0.41539(7) 0.0497(5) Uani 1 1 d D U . . .
C1 C 0.3292(2) 0.09672(15) 0.35540(9) 0.0390(6) Uani 1 1 d . . . . .
C2 C 0.3647(3) 0.06619(18) 0.38858(9) 0.0497(8) Uani 1 1 d . . . . .
H2 H 0.355228 0.090466 0.410940 0.060 Uiso 1 1 calc R U . . .
C3 C 0.4133(3) 0.0018(2) 0.38980(10) 0.0606(9) Uani 1 1 d . . . . .
H3 H 0.434642 -0.018585 0.412810 0.073 Uiso 1 1 calc R U . . .
C4 C 0.4307(3) -0.0330(2) 0.35753(11) 0.0618(10) Uani 1 1 d . . . . .
H4 H 0.465871 -0.076366 0.358251 0.074 Uiso 1 1 calc R U . . .
C5 C 0.3966(3) -0.0041(2) 0.32402(10) 0.0587(9) Uani 1 1 d . . . . .
H5 H 0.407971 -0.027992 0.301758 0.070 Uiso 1 1 calc R U . . .
C6 C 0.3460(2) 0.05938(17) 0.32312(9) 0.0436(7) Uani 1 1 d . . . . .
H6 H 0.322136 0.078125 0.300095 0.052 Uiso 1 1 calc R U . . .
C7 C 0.22389(18) 0.20323(15) 0.30543(9) 0.0373(6) Uani 1 1 d . . . . .
C8 C 0.1464(2) 0.16489(18) 0.29225(11) 0.0474(7) Uani 1 1 d . . . . .
H8 H 0.118412 0.132748 0.308237 0.057 Uiso 1 1 calc R U . . .
C9 C 0.1106(2) 0.17338(19) 0.25651(12) 0.0557(9) Uani 1 1 d . . . . .
H9 H 0.057798 0.147760 0.248190 0.067 Uiso 1 1 calc R U . . .
C10 C 0.1516(2) 0.2194(2) 0.23255(11) 0.0554(9) Uani 1 1 d . . . . .
H10 H 0.127778 0.224173 0.207741 0.067 Uiso 1 1 calc R U . . .
C11 C 0.2270(2) 0.25809(19) 0.24503(10) 0.0494(7) Uani 1 1 d . . . . .
H11 H 0.254820 0.290071 0.228914 0.059 Uiso 1 1 calc R U . . .
C12 C 0.26191(19) 0.25009(16) 0.28100(9) 0.0406(6) Uani 1 1 d . . . . .
H12 H 0.313398 0.277396 0.289334 0.049 Uiso 1 1 calc R U . . .
C13A C 0.1925(4) 0.1929(4) 0.38986(19) 0.0485(18) Uani 0.629(6) 1 d DG U P A 1
C18A C 0.1657(5) 0.2598(4) 0.4036(2) 0.0535(17) Uani 0.629(6) 1 d G U P A 1
H18A H 0.189491 0.304332 0.395002 0.064 Uiso 0.629(6) 1 calc R U P A 1
C17A C 0.1041(5) 0.2616(3) 0.42979(18) 0.0642(18) Uani 0.629(6) 1 d G U P A 1
H17A H 0.085710 0.307290 0.439150 0.077 Uiso 0.629(6) 1 calc R U P A 1
C16A C 0.0692(4) 0.1964(3) 0.44231(17) 0.0736(18) Uani 0.629(6) 1 d G U P A 1
H16A H 0.027116 0.197602 0.460236 0.088 Uiso 0.629(6) 1 calc R U P A 1
C15A C 0.0961(4) 0.1295(3) 0.42861(18) 0.0732(18) Uani 0.629(6) 1 d G U P A 1
H15A H 0.072302 0.084956 0.437176 0.088 Uiso 0.629(6) 1 calc R U P A 1
C14A C 0.1577(4) 0.1277(4) 0.40239(18) 0.0594(18) Uani 0.629(6) 1 d G U P A 1
H14A H 0.176083 0.081997 0.393028 0.071 Uiso 0.629(6) 1 calc R U P A 1
C13B C 0.1815(8) 0.1958(8) 0.3825(4) 0.048(2) Uani 0.371(6) 1 d DG U P A 2
C18B C 0.1586(9) 0.2639(7) 0.3961(4) 0.057(2) Uani 0.371(6) 1 d G U P A 2
H18B H 0.192092 0.306283 0.390945 0.068 Uiso 0.371(6) 1 calc R U P A 2
C17B C 0.0866(9) 0.2700(5) 0.4174(3) 0.067(2) Uani 0.371(6) 1 d G U P A 2
H17B H 0.070912 0.316548 0.426661 0.080 Uiso 0.371(6) 1 calc R U P A 2
C16B C 0.0375(7) 0.2080(5) 0.4250(3) 0.070(2) Uani 0.371(6) 1 d G U P A 2
H16B H -0.011653 0.212191 0.439464 0.084 Uiso 0.371(6) 1 calc R U P A 2
C15B C 0.0605(7) 0.1399(5) 0.4114(3) 0.065(2) Uani 0.371(6) 1 d G U P A 2
H15B H 0.026962 0.097568 0.416553 0.078 Uiso 0.371(6) 1 calc R U P A 2
C14B C 0.1325(7) 0.1338(6) 0.3901(3) 0.057(2) Uani 0.371(6) 1 d G U P A 2
H14B H 0.148142 0.087302 0.380837 0.068 Uiso 0.371(6) 1 calc R U P A 2
C19 C 0.6773(2) 0.16063(16) 0.41085(8) 0.0379(6) Uani 1 1 d . . . . .
C20 C 0.6293(2) 0.09971(18) 0.42166(10) 0.0502(7) Uani 1 1 d . . . . .
H20 H 0.580553 0.107100 0.436128 0.060 Uiso 1 1 calc R U . . .
C21 C 0.6511(3) 0.02850(19) 0.41176(11) 0.0575(9) Uani 1 1 d . . . . .
H21 H 0.617674 -0.011791 0.419754 0.069 Uiso 1 1 calc R U . . .
C22 C 0.7199(3) 0.01613(19) 0.39077(10) 0.0584(9) Uani 1 1 d . . . . .
H22 H 0.735040 -0.032553 0.384287 0.070 Uiso 1 1 calc R U . . .
C23 C 0.7676(3) 0.0752(2) 0.37895(12) 0.0692(11) Uani 1 1 d . . . . .
H23 H 0.815000 0.067225 0.363821 0.083 Uiso 1 1 calc R U . . .
C24 C 0.7463(3) 0.14640(18) 0.38920(11) 0.0554(9) Uani 1 1 d . . . . .
H24 H 0.780228 0.186316 0.381088 0.067 Uiso 1 1 calc R U . . .
C25 C 0.73472(19) 0.31891(15) 0.41047(8) 0.0359(6) Uani 1 1 d . . . . .
C26 C 0.7258(2) 0.35276(16) 0.37602(9) 0.0429(7) Uani 1 1 d . . . . .
H26 H 0.671680 0.347501 0.360958 0.051 Uiso 1 1 calc R U . . .
C27 C 0.7950(2) 0.39423(19) 0.36328(10) 0.0506(8) Uani 1 1 d . . . . .
H27 H 0.788698 0.415232 0.339388 0.061 Uiso 1 1 calc R U . . .
C28 C 0.8719(2) 0.4044(2) 0.38547(10) 0.0531(8) Uani 1 1 d . . . . .
H28 H 0.918584 0.433294 0.377088 0.064 Uiso 1 1 calc R U . . .
C29 C 0.8820(2) 0.3728(2) 0.41995(10) 0.0505(8) Uani 1 1 d . . . . .
H29 H 0.935344 0.380213 0.435290 0.061 Uiso 1 1 calc R U . . .
C30 C 0.8143(2) 0.33038(19) 0.43204(9) 0.0434(6) Uani 1 1 d . . . . .
H30 H 0.822206 0.308432 0.455694 0.052 Uiso 1 1 calc R U . . .
C31A C 0.6452(8) 0.2570(7) 0.47721(12) 0.0453(15) Uani 0.629(6) 1 d DG U P A 1
C36A C 0.5747(7) 0.2915(6) 0.49244(18) 0.0555(15) Uani 0.629(6) 1 d G U P A 1
H36A H 0.528835 0.314098 0.476949 0.067 Uiso 0.629(6) 1 calc R U P A 1
C35A C 0.5714(5) 0.2928(5) 0.53036(19) 0.0626(18) Uani 0.629(6) 1 d G U P A 1
H35A H 0.523195 0.316393 0.540770 0.075 Uiso 0.629(6) 1 calc R U P A 1
C34A C 0.6385(5) 0.2597(4) 0.55303(12) 0.0646(19) Uani 0.629(6) 1 d G U P A 1
H34A H 0.636194 0.260654 0.578938 0.078 Uiso 0.629(6) 1 calc R U P A 1
C33A C 0.7090(5) 0.2253(4) 0.53779(16) 0.0634(18) Uani 0.629(6) 1 d G U P A 1
H33A H 0.754835 0.202622 0.553285 0.076 Uiso 0.629(6) 1 calc R U P A 1
C32A C 0.7123(6) 0.2239(5) 0.49988(17) 0.0542(15) Uani 0.629(6) 1 d G U P A 1
H32A H 0.760477 0.200327 0.489464 0.065 Uiso 0.629(6) 1 calc R U P A 1
C31B C 0.6499(13) 0.2506(12) 0.4766(2) 0.046(2) Uani 0.371(6) 1 d DG U P A 2
C36B C 0.5892(11) 0.2850(10) 0.4976(3) 0.048(2) Uani 0.371(6) 1 d G U P A 2
H36B H 0.541331 0.312500 0.485865 0.058 Uiso 0.371(6) 1 calc R U P A 2
C35B C 0.5986(8) 0.2790(7) 0.5356(3) 0.053(2) Uani 0.371(6) 1 d G U P A 2
H35B H 0.557145 0.302525 0.549958 0.063 Uiso 0.371(6) 1 calc R U P A 2
C34B C 0.6686(8) 0.2388(6) 0.5527(2) 0.059(2) Uani 0.371(6) 1 d G U P A 2
H34B H 0.675062 0.234708 0.578744 0.071 Uiso 0.371(6) 1 calc R U P A 2
C33B C 0.7293(8) 0.2044(7) 0.5318(3) 0.065(2) Uani 0.371(6) 1 d G U P A 2
H33B H 0.777166 0.176865 0.543437 0.078 Uiso 0.371(6) 1 calc R U P A 2
C32B C 0.7199(11) 0.2103(10) 0.4937(3) 0.056(2) Uani 0.371(6) 1 d G U P A 2
H32B H 0.761353 0.186840 0.479344 0.068 Uiso 0.371(6) 1 calc R U P A 2
C37 C 0.54989(18) 0.25796(15) 0.27848(7) 0.0328(5) Uani 1 1 d . . . . .
C38 C 0.63139(19) 0.22441(17) 0.29094(8) 0.0406(6) Uani 1 1 d . . . . .
H38 H 0.678517 0.253825 0.301848 0.049 Uiso 1 1 calc R U . . .
C39 C 0.6439(2) 0.14916(17) 0.28755(10) 0.0479(8) Uani 1 1 d . . . . .
H39 H 0.699499 0.127745 0.295706 0.057 Uiso 1 1 calc R U . . .
C40 C 0.5753(2) 0.10534(17) 0.27229(9) 0.0485(7) Uani 1 1 d . . . . .
H40 H 0.583422 0.053740 0.270616 0.058 Uiso 1 1 calc R U . . .
C41 C 0.4951(2) 0.13667(17) 0.25948(9) 0.0445(7) Uani 1 1 d . . . . .
H41 H 0.448194 0.106688 0.248853 0.053 Uiso 1 1 calc R U . . .
C42 C 0.48319(19) 0.21225(16) 0.26220(8) 0.0370(6) Uani 1 1 d . . . . .
H42 H 0.428325 0.233323 0.252761 0.044 Uiso 1 1 calc R U . . .
C43 C 0.43151(18) 0.38975(13) 0.25604(8) 0.0321(5) Uani 1 1 d . . . . .
C44 C 0.4325(2) 0.38321(15) 0.21799(8) 0.0376(6) Uani 1 1 d . . . . .
H44 H 0.481582 0.359922 0.208099 0.045 Uiso 1 1 calc R U . . .
C45 C 0.3629(2) 0.41021(18) 0.19424(9) 0.0464(7) Uani 1 1 d . . . . .
H45 H 0.364579 0.405111 0.168418 0.056 Uiso 1 1 calc R U . . .
C46 C 0.2919(2) 0.44418(18) 0.20828(10) 0.0521(8) Uani 1 1 d . . . . .
H46 H 0.244726 0.463020 0.192061 0.063 Uiso 1 1 calc R U . . .
C47 C 0.2884(2) 0.45120(17) 0.24578(10) 0.0462(7) Uani 1 1 d . . . . .
H47 H 0.238711 0.474226 0.255355 0.055 Uiso 1 1 calc R U . . .
C48 C 0.35873(19) 0.42404(14) 0.26969(9) 0.0375(6) Uani 1 1 d . . . . .
H48 H 0.356532 0.429175 0.295485 0.045 Uiso 1 1 calc R U . . .
C49A C 0.6299(3) 0.4108(2) 0.27858(15) 0.0367(13) Uani 0.629(6) 1 d DG U P A 1
C54A C 0.6931(3) 0.3804(2) 0.25748(14) 0.0418(12) Uani 0.629(6) 1 d G U P A 1
H54A H 0.686559 0.331226 0.248927 0.050 Uiso 0.629(6) 1 calc R U P A 1
C53A C 0.7659(3) 0.4219(3) 0.24890(12) 0.0514(13) Uani 0.629(6) 1 d G U P A 1
H53A H 0.809137 0.401091 0.234482 0.062 Uiso 0.629(6) 1 calc R U P A 1
C52A C 0.7755(2) 0.4938(3) 0.26142(14) 0.0543(15) Uani 0.629(6) 1 d G U P A 1
H52A H 0.825286 0.522132 0.255551 0.065 Uiso 0.629(6) 1 calc R U P A 1
C51A C 0.7123(3) 0.52417(19) 0.28251(14) 0.0522(14) Uani 0.629(6) 1 d G U P A 1
H51A H 0.718856 0.573308 0.291066 0.063 Uiso 0.629(6) 1 calc R U P A 1
C50A C 0.6395(3) 0.4827(2) 0.29109(13) 0.0423(12) Uani 0.629(6) 1 d G U P A 1
H50A H 0.596277 0.503444 0.305511 0.051 Uiso 0.629(6) 1 calc R U P A 1
C49B C 0.6239(6) 0.4202(4) 0.2845(3) 0.0384(19) Uani 0.371(6) 1 d DG U P A 2
C54B C 0.6885(6) 0.4075(4) 0.2602(2) 0.0452(18) Uani 0.371(6) 1 d G U P A 2
H54B H 0.688078 0.363004 0.246631 0.054 Uiso 0.371(6) 1 calc R U P A 2
C53B C 0.7538(5) 0.4600(5) 0.2558(2) 0.0525(19) Uani 0.371(6) 1 d G U P A 2
H53B H 0.797930 0.451311 0.239242 0.063 Uiso 0.371(6) 1 calc R U P A 2
C52B C 0.7544(5) 0.5251(4) 0.2757(3) 0.057(2) Uani 0.371(6) 1 d G U P A 2
H52B H 0.799027 0.560988 0.272685 0.069 Uiso 0.371(6) 1 calc R U P A 2
C51B C 0.6898(6) 0.5378(4) 0.2999(3) 0.059(2) Uani 0.371(6) 1 d G U P A 2
H51B H 0.690272 0.582359 0.313518 0.071 Uiso 0.371(6) 1 calc R U P A 2
C50B C 0.6246(5) 0.4854(5) 0.3043(3) 0.050(2) Uani 0.371(6) 1 d G U P A 2
H50B H 0.580419 0.494053 0.320908 0.060 Uiso 0.371(6) 1 calc R U P A 2
C55 C 0.2771(2) 0.59232(16) 0.35611(8) 0.0390(6) Uani 1 1 d . . . . .
C56 C 0.3397(2) 0.6035(2) 0.33095(10) 0.0506(8) Uani 1 1 d . . . . .
H56 H 0.371895 0.562723 0.322699 0.061 Uiso 1 1 calc R U . . .
C57 C 0.3565(3) 0.6733(2) 0.31752(11) 0.0621(10) Uani 1 1 d . . . . .
H57 H 0.399875 0.679562 0.300344 0.075 Uiso 1 1 calc R U . . .
C58 C 0.3107(3) 0.7330(2) 0.32899(11) 0.0667(11) Uani 1 1 d . . . . .
H58 H 0.323119 0.780728 0.320210 0.080 Uiso 1 1 calc R U . . .
C59 C 0.2459(3) 0.72337(19) 0.35354(11) 0.0605(9) Uani 1 1 d . . . . .
H59 H 0.212686 0.764171 0.361101 0.073 Uiso 1 1 calc R U . . .
C60 C 0.2305(3) 0.65437(17) 0.36673(10) 0.0482(8) Uani 1 1 d . . . . .
H60 H 0.186682 0.648424 0.383704 0.058 Uiso 1 1 calc R U . . .
C61 C 0.20474(18) 0.51156(15) 0.41939(8) 0.0362(6) Uani 1 1 d . . . . .
C62 C 0.2520(2) 0.55541(17) 0.44569(9) 0.0455(7) Uani 1 1 d . . . . .
H62 H 0.303713 0.580442 0.439187 0.055 Uiso 1 1 calc R U . . .
C63 C 0.2262(3) 0.56351(19) 0.48070(10) 0.0523(8) Uani 1 1 d . . . . .
H63 H 0.259669 0.593976 0.497867 0.063 Uiso 1 1 calc R U . . .
C64 C 0.1516(3) 0.5274(2) 0.49093(10) 0.0564(9) Uani 1 1 d . . . . .
H64 H 0.134092 0.532317 0.515190 0.068 Uiso 1 1 calc R U . . .
C65 C 0.1025(2) 0.4840(2) 0.46543(10) 0.0575(9) Uani 1 1 d . . . . .
H65 H 0.051105 0.458962 0.472236 0.069 Uiso 1 1 calc R U . . .
C66 C 0.1283(2) 0.47691(19) 0.43010(9) 0.0464(7) Uani 1 1 d . . . . .
H66 H 0.093277 0.447904 0.412753 0.056 Uiso 1 1 calc R U . . .
C67 C 0.15023(19) 0.46471(16) 0.34095(8) 0.0374(6) Uani 1 1 d . . . . .
C68 C 0.0740(2) 0.50709(18) 0.33444(10) 0.0470(7) Uani 1 1 d . . . . .
H68 H 0.070738 0.553322 0.346312 0.056 Uiso 1 1 calc R U . . .
C69 C 0.0029(2) 0.4836(2) 0.31114(11) 0.0557(8) Uani 1 1 d . . . . .
H69 H -0.048547 0.513655 0.307124 0.067 Uiso 1 1 calc R U . . .
C70 C 0.0064(2) 0.4167(2) 0.29366(11) 0.0585(9) Uani 1 1 d . . . . .
H70 H -0.042434 0.400478 0.277532 0.070 Uiso 1 1 calc R U . . .
C71 C 0.0811(2) 0.3736(2) 0.29976(12) 0.0608(10) Uani 1 1 d . . . . .
H71 H 0.083567 0.327164 0.288041 0.073 Uiso 1 1 calc R U . . .
C72 C 0.1526(2) 0.39756(19) 0.32284(10) 0.0501(8) Uani 1 1 d . . . . .
H72 H 0.204237 0.367668 0.326413 0.060 Uiso 1 1 calc R U . . .
C73A C 0.3662(13) 0.2491(4) 0.4576(5) 0.0559(15) Uani 0.762(9) 1 d D U P B 1
H73A H 0.424274 0.223423 0.460456 0.067 Uiso 0.762(9) 1 calc R U P B 1
H73B H 0.325918 0.221856 0.439602 0.067 Uiso 0.762(9) 1 calc R U P B 1
C73B C 0.367(4) 0.2474(11) 0.4545(16) 0.059(3) Uani 0.238(9) 1 d D U P B 2
H73C H 0.423858 0.227699 0.466029 0.071 Uiso 0.238(9) 1 calc R U P B 2
H73D H 0.350463 0.218982 0.431861 0.071 Uiso 0.238(9) 1 calc R U P B 2
C74A C 0.3264(5) 0.2547(4) 0.49406(19) 0.0732(15) Uani 0.762(9) 1 d D U P B 1
H74A H 0.373247 0.252249 0.514728 0.088 Uiso 0.762(9) 1 calc R U P B 1
H74B H 0.282748 0.214945 0.496857 0.088 Uiso 0.762(9) 1 calc R U P B 1
C74B C 0.2934(17) 0.2398(10) 0.4814(6) 0.069(3) Uani 0.238(9) 1 d D U P B 2
H74C H 0.233392 0.235711 0.468272 0.083 Uiso 0.238(9) 1 calc R U P B 2
H74D H 0.304102 0.197443 0.498183 0.083 Uiso 0.238(9) 1 calc R U P B 2
C75A C 0.2816(5) 0.3290(4) 0.4924(2) 0.0733(16) Uani 0.762(9) 1 d D U P B 1
H75A H 0.274611 0.348379 0.517347 0.088 Uiso 0.762(9) 1 calc R U P B 1
H75B H 0.222524 0.326799 0.478394 0.088 Uiso 0.762(9) 1 calc R U P B 1
C75B C 0.3061(19) 0.3113(12) 0.5010(5) 0.069(3) Uani 0.238(9) 1 d D U P B 2
H75C H 0.358985 0.310262 0.519050 0.082 Uiso 0.238(9) 1 calc R U P B 2
H75D H 0.252992 0.324872 0.513745 0.082 Uiso 0.238(9) 1 calc R U P B 2
C76A C 0.3468(5) 0.3748(4) 0.47260(19) 0.0619(16) Uani 0.762(9) 1 d D U P B 1
H76A H 0.316998 0.418032 0.460616 0.074 Uiso 0.762(9) 1 calc R U P B 1
H76B H 0.396910 0.391781 0.489789 0.074 Uiso 0.762(9) 1 calc R U P B 1
C76B C 0.3197(19) 0.3638(12) 0.4688(7) 0.066(3) Uani 0.238(9) 1 d D U P B 2
H76C H 0.262028 0.375556 0.455046 0.079 Uiso 0.238(9) 1 calc R U P B 2
H76D H 0.348015 0.410165 0.477883 0.079 Uiso 0.238(9) 1 calc R U P B 2
C77A C 0.5846(6) 0.4600(7) 0.4456(3) 0.0590(17) Uani 0.762(9) 1 d D U P B 1
H77A H 0.609499 0.410310 0.450451 0.071 Uiso 0.762(9) 1 calc R U P B 1
H77B H 0.558741 0.477723 0.467960 0.071 Uiso 0.762(9) 1 calc R U P B 1
C77B C 0.596(2) 0.461(2) 0.4417(10) 0.062(3) Uani 0.238(9) 1 d D U P B 2
H77C H 0.627984 0.413507 0.443161 0.074 Uiso 0.238(9) 1 calc R U P B 2
H77D H 0.579601 0.474703 0.466491 0.074 Uiso 0.238(9) 1 calc R U P B 2
C78A C 0.6562(5) 0.5114(5) 0.4352(2) 0.0683(17) Uani 0.762(9) 1 d D U P B 1
H78A H 0.706508 0.483918 0.426093 0.082 Uiso 0.762(9) 1 calc R U P B 1
H78B H 0.678828 0.541634 0.456573 0.082 Uiso 0.762(9) 1 calc R U P B 1
C78B C 0.6524(14) 0.5213(15) 0.4255(9) 0.070(3) Uani 0.238(9) 1 d D U P B 2
H78C H 0.698280 0.540940 0.443954 0.084 Uiso 0.238(9) 1 calc R U P B 2
H78D H 0.681054 0.503846 0.403709 0.084 Uiso 0.238(9) 1 calc R U P B 2
C79A C 0.6102(6) 0.5598(4) 0.4047(2) 0.0863(18) Uani 0.762(9) 1 d D U P B 1
H79A H 0.607764 0.611504 0.412994 0.104 Uiso 0.762(9) 1 calc R U P B 1
H79B H 0.643056 0.557820 0.382403 0.104 Uiso 0.762(9) 1 calc R U P B 1
C79B C 0.5794(14) 0.5768(10) 0.4155(7) 0.074(3) Uani 0.238(9) 1 d D U P B 2
H79C H 0.581461 0.593845 0.389793 0.089 Uiso 0.238(9) 1 calc R U P B 2
H79D H 0.584776 0.619859 0.432068 0.089 Uiso 0.238(9) 1 calc R U P B 2
C80A C 0.5190(4) 0.5300(3) 0.3970(2) 0.0716(16) Uani 0.762(9) 1 d D U P B 1
H80A H 0.474713 0.563293 0.406676 0.086 Uiso 0.762(9) 1 calc R U P B 1
H80B H 0.504647 0.524312 0.370165 0.086 Uiso 0.762(9) 1 calc R U P B 1
C80B C 0.4929(12) 0.5341(8) 0.4201(8) 0.078(3) Uani 0.238(9) 1 d D U P B 2
H80C H 0.472293 0.542337 0.444849 0.093 Uiso 0.238(9) 1 calc R U P B 2
H80D H 0.445132 0.548896 0.401329 0.093 Uiso 0.238(9) 1 calc R U P B 2

loop_
_atom_site_aniso_label
_atom_site_aniso_U_11
_atom_site_aniso_U_22
_atom_site_aniso_U_33
_atom_site_aniso_U_23
_atom_site_aniso_U_13
_atom_site_aniso_U_12
Nd1 0.03039(9) 0.02336(8) 0.03362(9) -0.00241(5) 0.00633(6) 0.00012(5)
K1 0.0355(3) 0.0461(3) 0.0380(3) -0.0080(2) 0.0045(2) 0.0034(2)
Si1 0.0316(3) 0.0262(3) 0.0511(4) -0.0066(3) 0.0139(3) -0.0039(3)
Si2 0.0366(4) 0.0307(3) 0.0330(3) 0.0011(3) -0.0002(3) 0.0008(3)
Si3 0.0273(3) 0.0269(3) 0.0312(3) 0.0015(2) 0.0047(3) -0.0004(2)
Si4 0.0299(3) 0.0296(3) 0.0436(4) -0.0079(3) 0.0062(3) 0.0039(3)
O1 0.0341(10) 0.0276(9) 0.0484(11) -0.0051(8) 0.0071(8) -0.0040(7)
O2 0.0345(10) 0.0315(9) 0.0393(10) 0.0005(8) 0.0019(8) 0.0023(7)
O3 0.0375(10) 0.0432(10) 0.0331(10) -0.0004(8) 0.0095(8) 0.0027(8)
O4 0.0336(10) 0.0333(10) 0.0528(12) -0.0087(8) 0.0051(8) 0.0077(8)
O5 0.0746(15) 0.0375(11) 0.0460(12) 0.0064(9) 0.0257(11) 0.0141(10)
O6 0.0558(13) 0.0335(10) 0.0573(13) -0.0023(9) -0.0094(10) -0.0061(9)
C1 0.0415(15) 0.0287(13) 0.0488(16) -0.0048(11) 0.0157(12) -0.0029(11)
C2 0.070(2) 0.0389(15) 0.0423(16) -0.0030(13) 0.0184(15) 0.0013(15)
C3 0.090(3) 0.0446(19) 0.0488(18) 0.0052(15) 0.0125(18) 0.0111(18)
C4 0.081(3) 0.0428(18) 0.062(2) -0.0023(16) 0.0072(19) 0.0227(18)
C5 0.076(3) 0.0456(18) 0.0545(19) -0.0138(15) 0.0071(17) 0.0192(17)
C6 0.0482(17) 0.0379(15) 0.0450(16) -0.0064(12) 0.0059(13) 0.0054(13)
C7 0.0278(13) 0.0270(12) 0.0580(17) -0.0066(11) 0.0090(12) 0.0002(10)
C8 0.0311(14) 0.0379(14) 0.074(2) -0.0081(15) 0.0083(14) -0.0032(12)
C9 0.0337(15) 0.0460(18) 0.086(3) -0.0185(18) -0.0051(16) 0.0009(13)
C10 0.0483(19) 0.0490(18) 0.066(2) -0.0101(16) -0.0097(16) 0.0070(15)
C11 0.0454(17) 0.0441(17) 0.0591(19) -0.0019(14) 0.0060(15) -0.0008(13)
C12 0.0309(13) 0.0350(14) 0.0564(17) -0.0056(12) 0.0060(12) -0.0018(11)
C13A 0.044(3) 0.041(3) 0.063(4) -0.014(3) 0.020(3) -0.002(2)
C18A 0.049(3) 0.048(3) 0.067(4) -0.013(3) 0.024(3) -0.003(2)
C17A 0.062(4) 0.065(3) 0.070(4) -0.020(3) 0.029(3) 0.002(3)
C16A 0.069(4) 0.078(3) 0.079(4) -0.009(3) 0.040(3) -0.002(3)
C15A 0.070(4) 0.068(3) 0.088(4) 0.001(3) 0.045(3) -0.008(3)
C14A 0.060(4) 0.048(3) 0.075(4) -0.008(3) 0.038(3) -0.007(3)
C13B 0.050(4) 0.039(4) 0.059(4) -0.005(4) 0.028(4) -0.006(3)
C18B 0.050(4) 0.049(4) 0.075(5) -0.012(4) 0.026(4) -0.003(4)
C17B 0.060(4) 0.062(4) 0.083(5) -0.014(4) 0.034(4) 0.003(4)
C16B 0.063(4) 0.066(4) 0.088(5) -0.004(4) 0.044(4) 0.001(4)
C15B 0.059(5) 0.060(4) 0.083(5) 0.006(4) 0.040(4) -0.005(4)
C14B 0.054(4) 0.045(3) 0.076(5) -0.001(4) 0.030(4) 0.003(4)
C19 0.0440(16) 0.0335(13) 0.0346(14) 0.0011(11) -0.0059(12) 0.0051(12)
C20 0.0558(19) 0.0391(16) 0.0555(19) 0.0023(14) 0.0036(15) -0.0008(14)
C21 0.075(2) 0.0350(16) 0.061(2) 0.0052(14) -0.0062(18) -0.0010(16)
C22 0.085(3) 0.0349(16) 0.0542(19) -0.0058(14) -0.0009(18) 0.0124(16)
C23 0.090(3) 0.052(2) 0.069(2) -0.0038(18) 0.024(2) 0.016(2)
C24 0.064(2) 0.0425(19) 0.062(2) -0.0002(14) 0.0167(18) 0.0038(14)
C25 0.0350(14) 0.0331(13) 0.0389(14) -0.0031(11) -0.0004(11) 0.0022(10)
C26 0.0413(16) 0.0400(16) 0.0461(17) 0.0047(12) -0.0033(13) -0.0067(11)
C27 0.0508(18) 0.0487(18) 0.0524(18) 0.0089(14) 0.0041(14) -0.0082(14)
C28 0.0417(17) 0.0537(19) 0.064(2) -0.0054(16) 0.0080(15) -0.0098(14)
C29 0.0339(15) 0.0622(19) 0.0551(19) -0.0132(16) 0.0011(13) -0.0055(14)
C30 0.0360(15) 0.0532(17) 0.0403(15) -0.0026(13) -0.0002(12) 0.0022(13)
C31A 0.061(3) 0.040(3) 0.034(3) 0.005(2) -0.003(2) -0.011(3)
C36A 0.068(4) 0.058(3) 0.040(3) -0.006(3) 0.005(3) -0.008(3)
C35A 0.076(4) 0.067(4) 0.044(3) -0.007(3) 0.003(3) -0.011(3)
C34A 0.088(5) 0.067(4) 0.039(3) 0.001(3) 0.000(3) -0.017(3)
C33A 0.090(4) 0.063(4) 0.036(3) 0.002(3) -0.006(3) -0.012(3)
C32A 0.074(3) 0.051(4) 0.036(3) -0.001(2) -0.004(2) -0.009(3)
C31B 0.064(4) 0.040(4) 0.034(4) -0.007(3) 0.003(4) -0.011(4)
C36B 0.064(5) 0.046(4) 0.033(3) 0.002(3) -0.004(3) -0.011(4)
C35B 0.073(5) 0.052(4) 0.032(4) 0.011(3) -0.004(4) -0.007(4)
C34B 0.079(6) 0.060(5) 0.037(4) 0.005(4) -0.005(4) -0.006(4)
C33B 0.083(5) 0.064(5) 0.046(4) 0.002(4) -0.007(4) -0.004(4)
C32B 0.076(4) 0.052(5) 0.038(4) 0.002(4) -0.009(4) -0.009(4)
C37 0.0319(13) 0.0317(13) 0.0355(13) 0.0001(10) 0.0067(10) 0.0032(10)
C38 0.0323(14) 0.0442(16) 0.0453(15) -0.0020(12) 0.0025(12) 0.0066(12)
C39 0.0474(18) 0.0464(18) 0.0505(18) -0.0002(13) 0.0078(15) 0.0179(13)
C40 0.064(2) 0.0303(14) 0.0525(18) -0.0034(12) 0.0148(15) 0.0102(13)
C41 0.0502(18) 0.0361(15) 0.0480(17) -0.0063(12) 0.0089(14) -0.0035(13)
C42 0.0356(14) 0.0342(14) 0.0418(14) -0.0025(11) 0.0068(11) 0.0006(11)
C43 0.0321(13) 0.0226(11) 0.0415(14) 0.0035(10) 0.0023(10) -0.0027(9)
C44 0.0396(14) 0.0313(13) 0.0418(14) 0.0040(11) 0.0023(12) -0.0009(11)
C45 0.0501(18) 0.0430(16) 0.0441(16) 0.0094(13) -0.0071(13) -0.0047(13)
C46 0.0439(17) 0.0427(16) 0.067(2) 0.0187(15) -0.0142(15) -0.0008(13)
C47 0.0339(14) 0.0377(15) 0.067(2) 0.0071(14) 0.0016(14) 0.0050(12)
C48 0.0362(14) 0.0271(12) 0.0492(15) 0.0027(11) 0.0036(12) 0.0008(10)
C49A 0.036(2) 0.037(2) 0.036(3) 0.006(2) -0.004(2) -0.006(2)
C54A 0.039(2) 0.043(3) 0.045(2) 0.007(2) 0.0077(19) -0.005(2)
C53A 0.042(2) 0.061(3) 0.052(3) 0.015(3) 0.011(2) -0.003(2)
C52A 0.043(3) 0.056(4) 0.062(3) 0.023(3) -0.003(2) -0.018(3)
C51A 0.049(3) 0.045(2) 0.062(3) 0.019(2) -0.004(3) -0.014(2)
C50A 0.045(2) 0.035(2) 0.046(3) 0.012(2) 0.000(2) -0.0066(19)
C49B 0.033(3) 0.043(4) 0.040(4) 0.017(3) 0.006(3) -0.004(3)
C54B 0.041(3) 0.048(4) 0.046(3) 0.013(3) 0.002(3) -0.010(3)
C53B 0.048(4) 0.053(4) 0.056(4) 0.018(4) 0.001(3) -0.013(4)
C52B 0.050(4) 0.052(4) 0.068(5) 0.024(4) -0.006(4) -0.017(4)
C51B 0.054(4) 0.050(4) 0.072(5) 0.015(4) -0.009(4) -0.010(4)
C50B 0.047(4) 0.041(3) 0.059(5) 0.012(4) -0.006(4) -0.011(3)
C55 0.0375(14) 0.0345(14) 0.0453(15) -0.0083(12) 0.0047(12) -0.0020(11)
C56 0.0501(18) 0.0488(18) 0.0543(18) -0.0106(15) 0.0125(15) -0.0071(14)
C57 0.072(3) 0.063(2) 0.054(2) -0.0029(17) 0.0186(18) -0.020(2)
C58 0.095(3) 0.047(2) 0.058(2) 0.0018(16) 0.008(2) -0.013(2)
C59 0.089(3) 0.0350(16) 0.058(2) -0.0008(14) 0.0052(19) 0.0071(17)
C60 0.057(2) 0.0383(16) 0.0498(18) -0.0029(12) 0.0077(15) 0.0058(13)
C61 0.0334(13) 0.0312(13) 0.0443(15) -0.0056(11) 0.0044(11) 0.0060(10)
C62 0.0446(16) 0.0403(15) 0.0516(17) -0.0069(13) 0.0036(13) -0.0032(13)
C63 0.063(2) 0.0445(17) 0.0484(17) -0.0136(14) 0.0000(15) -0.0030(15)
C64 0.066(2) 0.060(2) 0.0445(17) -0.0130(15) 0.0101(16) 0.0019(17)
C65 0.0486(19) 0.072(2) 0.0536(19) -0.0117(17) 0.0148(15) -0.0123(17)
C66 0.0409(16) 0.0499(17) 0.0488(17) -0.0136(14) 0.0067(13) -0.0027(13)
C67 0.0347(14) 0.0372(14) 0.0413(14) -0.0059(11) 0.0080(11) -0.0002(11)
C68 0.0395(16) 0.0418(16) 0.0593(19) -0.0101(14) 0.0017(14) 0.0053(13)
C69 0.0363(16) 0.061(2) 0.068(2) -0.0067(17) -0.0024(15) 0.0059(14)
C70 0.0397(17) 0.069(2) 0.066(2) -0.0200(18) -0.0016(15) -0.0082(16)
C71 0.0447(18) 0.058(2) 0.079(3) -0.035(2) 0.0034(17) -0.0021(16)
C72 0.0392(16) 0.0467(17) 0.064(2) -0.0202(15) 0.0043(14) 0.0011(13)
C73A 0.073(3) 0.040(2) 0.058(4) 0.009(2) 0.024(3) 0.005(2)
C73B 0.082(5) 0.048(5) 0.053(5) 0.011(5) 0.026(5) 0.001(5)
C74A 0.099(4) 0.068(3) 0.057(3) 0.008(2) 0.028(3) -0.011(3)
C74B 0.091(5) 0.063(5) 0.056(5) 0.008(4) 0.026(4) -0.002(4)
C75A 0.088(4) 0.080(3) 0.056(3) -0.006(3) 0.033(3) 0.010(3)
C75B 0.091(5) 0.065(5) 0.054(5) 0.007(4) 0.029(4) 0.006(5)
C76A 0.086(4) 0.053(3) 0.050(3) 0.000(2) 0.027(3) 0.025(3)
C76B 0.087(6) 0.057(5) 0.057(5) 0.001(5) 0.026(5) 0.012(5)
C77A 0.069(3) 0.053(2) 0.053(3) -0.003(2) -0.006(3) -0.009(3)
C77B 0.065(5) 0.053(5) 0.066(5) -0.003(5) -0.007(5) -0.009(5)
C78A 0.070(3) 0.057(3) 0.076(4) -0.001(3) -0.003(3) -0.011(2)
C78B 0.071(5) 0.057(5) 0.080(5) 0.002(5) -0.003(5) -0.015(4)
C79A 0.087(4) 0.066(3) 0.104(4) 0.017(3) -0.005(3) -0.023(3)
C79B 0.081(5) 0.052(5) 0.088(5) 0.006(4) -0.004(5) -0.013(4)
C80A 0.082(3) 0.045(2) 0.083(3) 0.017(2) -0.022(3) -0.015(2)
C80B 0.080(5) 0.057(5) 0.093(5) 0.002(5) -0.015(5) -0.009(5)

loop_
_atom_type_symbol
_atom_type_description
_atom_type_scat_dispersion_real
_atom_type_scat_dispersion_imag
_atom_type_scat_source
C C 0.0181 0.0091 'International Tables Vol C Tables 4.2.6.8 and 6.1.1.4'
H H 0.0000 0.0000 'International Tables Vol C Tables 4.2.6.8 and 6.1.1.4'
K K 0.3868 1.0657 'International Tables Vol C Tables 4.2.6.8 and 6.1.1.4'
Nd Nd -3.1807 10.9079 'International Tables Vol C Tables 4.2.6.8 and 6.1.1.4'
O O 0.0492 0.0322 'International Tables Vol C Tables 4.2.6.8 and 6.1.1.4'
Si Si 0.2541 0.3302 'International Tables Vol C Tables 4.2.6.8 and 6.1.1.4'

loop_
_exptl_crystal_face_index_h
_exptl_crystal_face_index_k
_exptl_crystal_face_index_l
_exptl_crystal_face_perp_dist
-1 0 0 0.0903
1 0 0 0.1478
0 0 -1 0.0466
0 0 1 0.0853
0 -1 0 0.1705
0 1 0 0.2037
1 -2 1 0.2000
-2 2 -1 0.1613
2 2 -1 0.1886
0 -1 2 0.1396

loop_
_geom_angle_atom_site_label_1
_geom_angle_atom_site_label_2
_geom_angle_atom_site_label_3
_geom_angle
_geom_angle_site_symmetry_1
_geom_angle_site_symmetry_3
_geom_angle_publ_flag
O1 Nd1 K1 49.56(5) . . ?
O1 Nd1 O2 89.48(7) . . ?
O1 Nd1 O5 86.08(8) . . ?
O1 Nd1 O6 170.15(8) . . ?
O2 Nd1 K1 48.54(5) . . ?
O2 Nd1 O5 80.71(7) . . ?
O2 Nd1 O6 85.91(7) . . ?
O3 Nd1 K1 70.10(5) . . ?
O3 Nd1 O1 94.44(8) . . ?
O3 Nd1 O2 89.49(7) . . ?
O3 Nd1 O4 100.06(8) . . ?
O3 Nd1 O5 170.19(8) . . ?
O3 Nd1 O6 94.22(8) . . ?
O4 Nd1 K1 146.79(5) . . ?
O4 Nd1 O1 102.11(7) . . ?
O4 Nd1 O2 164.26(7) . . ?
O4 Nd1 O5 89.39(8) . . ?
O4 Nd1 O6 80.96(7) . . ?
O5 Nd1 K1 103.28(5) . . ?
O5 Nd1 O6 84.59(8) . . ?
O6 Nd1 K1 130.14(6) . . ?
O1 K1 C1 57.46(7) . . ?
O1 K1 C2 69.28(7) . . ?
O1 K1 C6 75.24(7) . . ?
O1 K1 C19 124.20(7) . . ?
O1 K1 C20 120.46(8) . . ?
O1 K1 C37 94.58(7) . . ?
O1 K1 C38 118.91(7) . . ?
O1 K1 C39 137.87(8) . . ?
O1 K1 C40 127.51(8) . . ?
O1 K1 C42 89.15(7) . . ?
O2 K1 O1 70.86(6) . . ?
O2 K1 C1 113.96(7) . . ?
O2 K1 C2 102.56(7) . . ?
O2 K1 C6 138.84(7) . . ?
O2 K1 C19 57.30(7) . . ?
O2 K1 C20 69.99(7) . . ?
O2 K1 C37 102.29(7) . . ?
O2 K1 C38 101.24(7) . . ?
O2 K1 C39 119.99(8) . . ?
O2 K1 C40 143.60(8) . . ?
O2 K1 C42 122.86(7) . . ?
C1 K1 C2 25.06(9) . . ?
C1 K1 C6 24.97(8) . . ?
C1 K1 C19 126.67(9) . . ?
C1 K1 C20 102.56(9) . . ?
C1 K1 C37 118.87(8) . . ?
C1 K1 C38 137.65(8) . . ?
C1 K1 C39 125.73(9) . . ?
C1 K1 C40 101.63(9) . . ?
C1 K1 C42 95.92(8) . . ?
C2 K1 C6 42.31(8) . . ?
C2 K1 C40 113.24(8) . . ?
C2 K1 C42 119.74(8) . . ?
C6 K1 C40 76.70(8) . . ?
C6 K1 C42 78.47(8) . . ?
C19 K1 C2 101.62(9) . . ?
C19 K1 C6 134.57(8) . . ?
C19 K1 C20 25.02(8) . . ?
C19 K1 C37 114.15(8) . . ?
C19 K1 C39 88.94(9) . . ?
C19 K1 C40 107.09(9) . . ?
C19 K1 C42 134.83(8) . . ?
C20 K1 C2 77.65(9) . . ?
C20 K1 C6 110.10(9) . . ?
C20 K1 C40 110.55(9) . . ?
C20 K1 C42 150.23(9) . . ?
C37 K1 C2 143.59(8) . . ?
C37 K1 C6 103.03(8) . . ?
C37 K1 C20 136.36(8) . . ?
C37 K1 C39 44.59(7) . . ?
C37 K1 C40 50.78(7) . . ?
C37 K1 C42 24.57(7) . . ?
C38 K1 C2 156.20(8) . . ?
C38 K1 C6 115.42(8) . . ?
C38 K1 C19 91.63(8) . . ?
C38 K1 C20 111.37(9) . . ?
C38 K1 C37 25.76(7) . . ?
C38 K1 C39 25.13(8) . . ?
C38 K1 C40 43.27(8) . . ?
C38 K1 C42 43.30(7) . . ?
C39 K1 C2 134.24(8) . . ?
C39 K1 C6 100.77(9) . . ?
C39 K1 C20 100.55(9) . . ?
C39 K1 C40 24.13(9) . . ?
C39 K1 C42 49.74(8) . . ?
C42 K1 C40 41.98(7) . . ?
O1 Si1 K1 50.61(7) . . ?
O1 Si1 C1 108.29(12) . . ?
O1 Si1 C7 111.32(12) . . ?
O1 Si1 C13A 111.0(3) . . ?
O1 Si1 C13B 115.7(5) . . ?
C1 Si1 K1 60.05(9) . . ?
C1 Si1 C13A 106.2(3) . . ?
C7 Si1 K1 110.34(9) . . ?
C7 Si1 C1 106.86(13) . . ?
C7 Si1 C13A 112.9(3) . . ?
C7 Si1 C13B 103.8(5) . . ?
C13A Si1 K1 136.8(3) . . ?
C13B Si1 K1 145.9(5) . . ?
C13B Si1 C1 110.6(5) . . ?
O2 Si2 K1 48.81(7) . . ?
O2 Si2 C19 110.76(12) . . ?
O2 Si2 C25 112.73(12) . . ?
O2 Si2 C31A 111.3(3) . . ?
O2 Si2 C31B 114.2(6) . . ?
C19 Si2 K1 63.15(9) . . ?
C19 Si2 C31A 107.0(4) . . ?
C19 Si2 C31B 103.0(6) . . ?
C25 Si2 K1 115.86(9) . . ?
C25 Si2 C19 105.86(14) . . ?
C25 Si2 C31A 108.9(4) . . ?
C25 Si2 C31B 109.4(7) . . ?
C31A Si2 K1 135.2(4) . . ?
C31B Si2 K1 134.6(7) . . ?
O3 Si3 C37 110.49(12) . . ?
O3 Si3 C43 110.12(12) . . ?
O3 Si3 C49A 114.53(18) . . ?
O3 Si3 C49B 106.7(3) . . ?
C37 Si3 C49A 105.61(17) . . ?
C37 Si3 C49B 113.2(3) . . ?
C43 Si3 C37 108.58(12) . . ?
C43 Si3 C49A 107.3(2) . . ?
C43 Si3 C49B 107.7(3) . . ?
O4 Si4 C55 113.16(13) . . ?
O4 Si4 C61 112.23(12) . . ?
O4 Si4 C67 111.42(12) . . ?
C61 Si4 C55 105.78(13) . . ?
C67 Si4 C55 106.65(13) . . ?
C67 Si4 C61 107.18(13) . . ?
Nd1 O1 K1 92.60(7) . . ?
Si1 O1 Nd1 163.69(12) . . ?
Si1 O1 K1 103.24(9) . . ?
Nd1 O2 K1 92.38(6) . . ?
Si2 O2 Nd1 157.95(12) . . ?
Si2 O2 K1 105.44(9) . . ?
Si3 O3 Nd1 162.84(13) . . ?
Si4 O4 Nd1 171.44(14) . . ?
C73A O5 Nd1 121.0(5) . . ?
C73A O5 C76A 109.5(5) . . ?
C73B O5 Nd1 116.4(15) . . ?
C73B O5 C76B 105.0(14) . . ?
C76A O5 Nd1 129.3(3) . . ?
C76B O5 Nd1 132.9(9) . . ?
C77A O6 Nd1 132.9(5) . . ?
C77A O6 C80A 107.2(5) . . ?
C77B O6 Nd1 133.7(16) . . ?
C80A O6 Nd1 118.2(3) . . ?
C80B O6 Nd1 130.1(8) . . ?
C80B O6 C77B 95(2) . . ?
Si1 C1 K1 87.72(10) . . ?
C2 C1 K1 86.4(2) . . ?
C2 C1 Si1 121.8(2) . . ?
C2 C1 C6 116.9(3) . . ?
C6 C1 K1 87.35(19) . . ?
C6 C1 Si1 120.6(2) . . ?
K1 C2 H2 103.5 . . ?
C1 C2 K1 68.55(18) . . ?
C1 C2 H2 119.0 . . ?
C3 C2 K1 98.0(3) . . ?
C3 C2 C1 121.9(3) . . ?
C3 C2 H2 119.0 . . ?
C2 C3 H3 120.0 . . ?
C2 C3 C4 120.0(3) . . ?
C4 C3 H3 120.0 . . ?
C3 C4 H4 120.2 . . ?
C3 C4 C5 119.6(3) . . ?
C5 C4 H4 120.2 . . ?
C4 C5 H5 120.0 . . ?
C6 C5 C4 119.9(3) . . ?
C6 C5 H5 120.0 . . ?
K1 C6 H6 105.9 . . ?
C1 C6 K1 67.67(17) . . ?
C1 C6 H6 119.2 . . ?
C5 C6 K1 96.4(2) . . ?
C5 C6 C1 121.6(3) . . ?
C5 C6 H6 119.2 . . ?
C8 C7 Si1 122.7(2) . . ?
C12 C7 Si1 120.0(2) . . ?
C12 C7 C8 117.3(3) . . ?
C7 C8 H8 119.5 . . ?
C9 C8 C7 121.0(3) . . ?
C9 C8 H8 119.5 . . ?
C8 C9 H9 119.9 . . ?
C8 C9 C10 120.2(3) . . ?
C10 C9 H9 119.9 . . ?
C9 C10 H10 120.1 . . ?
C11 C10 C9 119.7(4) . . ?
C11 C10 H10 120.1 . . ?
C10 C11 H11 120.1 . . ?
C12 C11 C10 119.8(3) . . ?
C12 C11 H11 120.1 . . ?
C7 C12 H12 119.0 . . ?
C11 C12 C7 122.0(3) . . ?
C11 C12 H12 119.0 . . ?
C18A C13A Si1 119.5(4) . . ?
C18A C13A C14A 120.0 . . ?
C14A C13A Si1 120.5(4) . . ?
C13A C18A H18A 120.0 . . ?
C13A C18A C17A 120.0 . . ?
C17A C18A H18A 120.0 . . ?
C18A C17A H17A 120.0 . . ?
C16A C17A C18A 120.0 . . ?
C16A C17A H17A 120.0 . . ?
C17A C16A H16A 120.0 . . ?
C15A C16A C17A 120.0 . . ?
C15A C16A H16A 120.0 . . ?
C16A C15A H15A 120.0 . . ?
C16A C15A C14A 120.0 . . ?
C14A C15A H15A 120.0 . . ?
C13A C14A H14A 120.0 . . ?
C15A C14A C13A 120.0 . . ?
C15A C14A H14A 120.0 . . ?
C18B C13B Si1 118.1(7) . . ?
C18B C13B C14B 120.0 . . ?
C14B C13B Si1 121.9(7) . . ?
C13B C18B H18B 120.0 . . ?
C13B C18B C17B 120.0 . . ?
C17B C18B H18B 120.0 . . ?
C18B C17B H17B 120.0 . . ?
C16B C17B C18B 120.0 . . ?
C16B C17B H17B 120.0 . . ?
C17B C16B H16B 120.0 . . ?
C17B C16B C15B 120.0 . . ?
C15B C16B H16B 120.0 . . ?
C16B C15B H15B 120.0 . . ?
C14B C15B C16B 120.0 . . ?
C14B C15B H15B 120.0 . . ?
C13B C14B H14B 120.0 . . ?
C15B C14B C13B 120.0 . . ?
C15B C14B H14B 120.0 . . ?
Si2 C19 K1 84.84(10) . . ?
C20 C19 K1 81.09(19) . . ?
C20 C19 Si2 120.1(3) . . ?
C24 C19 K1 102.3(2) . . ?
C24 C19 Si2 123.5(2) . . ?
C24 C19 C20 116.4(3) . . ?
K1 C20 H20 88.9 . . ?
C19 C20 K1 73.89(18) . . ?
C19 C20 H20 119.2 . . ?
C21 C20 K1 107.3(2) . . ?
C21 C20 C19 121.7(4) . . ?
C21 C20 H20 119.2 . . ?
C20 C21 H21 119.7 . . ?
C22 C21 C20 120.6(4) . . ?
C22 C21 H21 119.7 . . ?
C21 C22 H22 120.4 . . ?
C21 C22 C23 119.3(3) . . ?
C23 C22 H22 120.4 . . ?
C22 C23 H23 120.0 . . ?
C22 C23 C24 120.1(4) . . ?
C24 C23 H23 120.0 . . ?
C19 C24 C23 121.9(4) . . ?
C19 C24 H24 119.0 . . ?
C23 C24 H24 119.0 . . ?
C26 C25 Si2 119.7(2) . . ?
C30 C25 Si2 123.0(2) . . ?
C30 C25 C26 117.1(3) . . ?
C25 C26 H26 119.3 . . ?
C25 C26 C27 121.3(3) . . ?
C27 C26 H26 119.3 . . ?
C26 C27 H27 120.2 . . ?
C28 C27 C26 119.6(3) . . ?
C28 C27 H27 120.2 . . ?
C27 C28 H28 119.8 . . ?
C27 C28 C29 120.4(3) . . ?
C29 C28 H28 119.8 . . ?
C28 C29 H29 120.1 . . ?
C28 C29 C30 119.8(3) . . ?
C30 C29 H29 120.1 . . ?
C25 C30 H30 119.1 . . ?
C29 C30 C25 121.8(3) . . ?
C29 C30 H30 119.1 . . ?
C36A C31A Si2 117.6(5) . . ?
C36A C31A C32A 120.0 . . ?
C32A C31A Si2 122.4(5) . . ?
C31A C36A H36A 120.0 . . ?
C35A C36A C31A 120.0 . . ?
C35A C36A H36A 120.0 . . ?
C36A C35A H35A 120.0 . . ?
C36A C35A C34A 120.0 . . ?
C34A C35A H35A 120.0 . . ?
C35A C34A H34A 120.0 . . ?
C33A C34A C35A 120.0 . . ?
C33A C34A H34A 120.0 . . ?
C34A C33A H33A 120.0 . . ?
C32A C33A C34A 120.0 . . ?
C32A C33A H33A 120.0 . . ?
C31A C32A H32A 120.0 . . ?
C33A C32A C31A 120.0 . . ?
C33A C32A H32A 120.0 . . ?
C36B C31B Si2 123.5(9) . . ?
C36B C31B C32B 120.0 . . ?
C32B C31B Si2 116.5(9) . . ?
C31B C36B H36B 120.0 . . ?
C35B C36B C31B 120.0 . . ?
C35B C36B H36B 120.0 . . ?
C36B C35B H35B 120.0 . . ?
C36B C35B C34B 120.0 . . ?
C34B C35B H35B 120.0 . . ?
C35B C34B H34B 120.0 . . ?
C33B C34B C35B 120.0 . . ?
C33B C34B H34B 120.0 . . ?
C34B C33B H33B 120.0 . . ?
C34B C33B C32B 120.0 . . ?
C32B C33B H33B 120.0 . . ?
C31B C32B H32B 120.0 . . ?
C33B C32B C31B 120.0 . . ?
C33B C32B H32B 120.0 . . ?
Si3 C37 K1 104.11(11) . . ?
C38 C37 K1 74.64(17) . . ?
C38 C37 Si3 121.7(2) . . ?
C42 C37 K1 83.50(17) . . ?
C42 C37 Si3 120.7(2) . . ?
C42 C37 C38 117.0(3) . . ?
K1 C38 H38 109.5 . . ?
C37 C38 K1 79.60(17) . . ?
C37 C38 H38 119.4 . . ?
C39 C38 K1 81.6(2) . . ?
C39 C38 C37 121.2(3) . . ?
C39 C38 H38 119.4 . . ?
K1 C39 H39 114.2 . . ?
C38 C39 K1 73.32(19) . . ?
C38 C39 H39 119.9 . . ?
C40 C39 K1 83.0(2) . . ?
C40 C39 C38 120.1(3) . . ?
C40 C39 H39 119.9 . . ?
K1 C40 H40 117.4 . . ?
C39 C40 K1 72.89(19) . . ?
C39 C40 H40 120.0 . . ?
C41 C40 K1 80.48(19) . . ?
C41 C40 C39 120.0(3) . . ?
C41 C40 H40 120.0 . . ?
K1 C41 H41 119.9 . . ?
C40 C41 K1 76.00(19) . . ?
C40 C41 H41 120.1 . . ?
C40 C41 C42 119.9(3) . . ?
C42 C41 K1 75.12(18) . . ?
C42 C41 H41 120.1 . . ?
K1 C42 H42 118.5 . . ?
C37 C42 K1 71.93(16) . . ?
C37 C42 H42 119.1 . . ?
C41 C42 K1 81.14(19) . . ?
C41 C42 C37 121.7(3) . . ?
C41 C42 H42 119.1 . . ?
C44 C43 Si3 122.8(2) . . ?
C48 C43 Si3 119.1(2) . . ?
C48 C43 C44 118.0(3) . . ?
C43 C44 H44 119.4 . . ?
C45 C44 C43 121.3(3) . . ?
C45 C44 H44 119.4 . . ?
C44 C45 H45 120.1 . . ?
C46 C45 C44 119.8(3) . . ?
C46 C45 H45 120.1 . . ?
C45 C46 H46 119.7 . . ?
C45 C46 C47 120.5(3) . . ?
C47 C46 H46 119.7 . . ?
C46 C47 H47 120.2 . . ?
C46 C47 C48 119.6(3) . . ?
C48 C47 H47 120.2 . . ?
C43 C48 C47 120.8(3) . . ?
C43 C48 H48 119.6 . . ?
C47 C48 H48 119.6 . . ?
C54A C49A Si3 121.4(2) . . ?
C54A C49A C50A 120.0 . . ?
C50A C49A Si3 118.6(2) . . ?
C49A C54A H54A 120.0 . . ?
C49A C54A C53A 120.0 . . ?
C53A C54A H54A 120.0 . . ?
C54A C53A H53A 120.0 . . ?
C52A C53A C54A 120.0 . . ?
C52A C53A H53A 120.0 . . ?
C53A C52A H52A 120.0 . . ?
C51A C52A C53A 120.0 . . ?
C51A C52A H52A 120.0 . . ?
C52A C51A H51A 120.0 . . ?
C52A C51A C50A 120.0 . . ?
C50A C51A H51A 120.0 . . ?
C49A C50A H50A 120.0 . . ?
C51A C50A C49A 120.0 . . ?
C51A C50A H50A 120.0 . . ?
C54B C49B Si3 123.5(5) . . ?
C54B C49B C50B 120.0 . . ?
C50B C49B Si3 116.2(5) . . ?
C49B C54B H54B 120.0 . . ?
C53B C54B C49B 120.0 . . ?
C53B C54B H54B 120.0 . . ?
C54B C53B H53B 120.0 . . ?
C52B C53B C54B 120.0 . . ?
C52B C53B H53B 120.0 . . ?
C53B C52B H52B 120.0 . . ?
C53B C52B C51B 120.0 . . ?
C51B C52B H52B 120.0 . . ?
C52B C51B H51B 120.0 . . ?
C50B C51B C52B 120.0 . . ?
C50B C51B H51B 120.0 . . ?
C49B C50B H50B 120.0 . . ?
C51B C50B C49B 120.0 . . ?
C51B C50B H50B 120.0 . . ?
C56 C55 Si4 122.6(2) . . ?
C56 C55 C60 116.7(3) . . ?
C60 C55 Si4 120.5(2) . . ?
C55 C56 H56 119.3 . . ?
C55 C56 C57 121.5(3) . . ?
C57 C56 H56 119.3 . . ?
C56 C57 H57 119.9 . . ?
C58 C57 C56 120.2(4) . . ?
C58 C57 H57 119.9 . . ?
C57 C58 H58 120.2 . . ?
C57 C58 C59 119.7(4) . . ?
C59 C58 H58 120.2 . . ?
C58 C59 H59 120.3 . . ?
C60 C59 C58 119.4(4) . . ?
C60 C59 H59 120.3 . . ?
C55 C60 H60 118.8 . . ?
C59 C60 C55 122.5(4) . . ?
C59 C60 H60 118.8 . . ?
C62 C61 Si4 120.5(2) . . ?
C62 C61 C66 116.8(3) . . ?
C66 C61 Si4 122.7(2) . . ?
C61 C62 H62 118.9 . . ?
C63 C62 C61 122.1(3) . . ?
C63 C62 H62 118.9 . . ?
C62 C63 H63 120.0 . . ?
C62 C63 C64 120.1(3) . . ?
C64 C63 H63 120.0 . . ?
C63 C64 H64 120.3 . . ?
C63 C64 C65 119.4(3) . . ?
C65 C64 H64 120.3 . . ?
C64 C65 H65 119.9 . . ?
C66 C65 C64 120.2(3) . . ?
C66 C65 H65 119.9 . . ?
C61 C66 H66 119.3 . . ?
C65 C66 C61 121.4(3) . . ?
C65 C66 H66 119.3 . . ?
C68 C67 Si4 121.2(2) . . ?
C68 C67 C72 117.4(3) . . ?
C72 C67 Si4 121.4(2) . . ?
C67 C68 H68 119.2 . . ?
C69 C68 C67 121.5(3) . . ?
C69 C68 H68 119.2 . . ?
C68 C69 H69 120.0 . . ?
C70 C69 C68 120.1(3) . . ?
C70 C69 H69 120.0 . . ?
C69 C70 H70 120.3 . . ?
C71 C70 C69 119.4(3) . . ?
C71 C70 H70 120.3 . . ?
C70 C71 H71 119.8 . . ?
C70 C71 C72 120.3(3) . . ?
C72 C71 H71 119.8 . . ?
C67 C72 H72 119.4 . . ?
C71 C72 C67 121.1(3) . . ?
C71 C72 H72 119.4 . . ?
O5 C73A H73A 110.6 . . ?
O5 C73A H73B 110.6 . . ?
O5 C73A C74A 105.7(6) . . ?
H73A C73A H73B 108.7 . . ?
C74A C73A H73A 110.6 . . ?
C74A C73A H73B 110.6 . . ?
O5 C73B H73C 109.8 . . ?
O5 C73B H73D 109.8 . . ?
O5 C73B C74B 109.3(17) . . ?
H73C C73B H73D 108.3 . . ?
C74B C73B H73C 109.8 . . ?
C74B C73B H73D 109.8 . . ?
C73A C74A H74A 111.0 . . ?
C73A C74A H74B 111.0 . . ?
C73A C74A C75A 103.6(6) . . ?
H74A C74A H74B 109.0 . . ?
C75A C74A H74A 111.0 . . ?
C75A C74A H74B 111.0 . . ?
C73B C74B H74C 112.0 . . ?
C73B C74B H74D 112.0 . . ?
H74C C74B H74D 109.6 . . ?
C75B C74B C73B 99.0(19) . . ?
C75B C74B H74C 112.0 . . ?
C75B C74B H74D 112.0 . . ?
C74A C75A H75A 111.4 . . ?
C74A C75A H75B 111.4 . . ?
C74A C75A C76A 101.8(6) . . ?
H75A C75A H75B 109.3 . . ?
C76A C75A H75A 111.4 . . ?
C76A C75A H75B 111.4 . . ?
C74B C75B H75C 111.5 . . ?
C74B C75B H75D 111.5 . . ?
C74B C75B C76B 101.2(15) . . ?
H75C C75B H75D 109.4 . . ?
C76B C75B H75C 111.5 . . ?
C76B C75B H75D 111.5 . . ?
O5 C76A C75A 103.6(5) . . ?
O5 C76A H76A 111.0 . . ?
O5 C76A H76B 111.0 . . ?
C75A C76A H76A 111.0 . . ?
C75A C76A H76B 111.0 . . ?
H76A C76A H76B 109.0 . . ?
O5 C76B C75B 105.4(15) . . ?
O5 C76B H76C 110.7 . . ?
O5 C76B H76D 110.7 . . ?
C75B C76B H76C 110.7 . . ?
C75B C76B H76D 110.7 . . ?
H76C C76B H76D 108.8 . . ?
O6 C77A H77A 110.3 . . ?
O6 C77A H77B 110.3 . . ?
O6 C77A C78A 107.3(6) . . ?
H77A C77A H77B 108.5 . . ?
C78A C77A H77A 110.3 . . ?
C78A C77A H77B 110.3 . . ?
O6 C77B H77C 111.3 . . ?
O6 C77B H77D 111.3 . . ?
O6 C77B C78B 102.5(17) . . ?
H77C C77B H77D 109.2 . . ?
C78B C77B H77C 111.3 . . ?
C78B C77B H77D 111.3 . . ?
C77A C78A H78A 110.9 . . ?
C77A C78A H78B 110.9 . . ?
C77A C78A C79A 104.4(6) . . ?
H78A C78A H78B 108.9 . . ?
C79A C78A H78A 110.9 . . ?
C79A C78A H78B 110.9 . . ?
C77B C78B H78C 112.0 . . ?
C77B C78B H78D 112.0 . . ?
H78C C78B H78D 109.7 . . ?
C79B C78B C77B 98.9(18) . . ?
C79B C78B H78C 112.0 . . ?
C79B C78B H78D 112.0 . . ?
C78A C79A H79A 110.4 . . ?
C78A C79A H79B 110.4 . . ?
H79A C79A H79B 108.6 . . ?
C80A C79A C78A 106.4(5) . . ?
C80A C79A H79A 110.4 . . ?
C80A C79A H79B 110.4 . . ?
C78B C79B H79C 111.0 . . ?
C78B C79B H79D 111.0 . . ?
C78B C79B C80B 103.9(13) . . ?
H79C C79B H79D 109.0 . . ?
C80B C79B H79C 111.0 . . ?
C80B C79B H79D 111.0 . . ?
O6 C80A C79A 106.4(5) . . ?
O6 C80A H80A 110.4 . . ?
O6 C80A H80B 110.4 . . ?
C79A C80A H80A 110.4 . . ?
C79A C80A H80B 110.4 . . ?
H80A C80A H80B 108.6 . . ?
O6 C80B C79B 103.7(12) . . ?
O6 C80B H80C 111.0 . . ?
O6 C80B H80D 111.0 . . ?
C79B C80B H80C 111.0 . . ?
C79B C80B H80D 111.0 . . ?
H80C C80B H80D 109.0 . . ?

loop_
_geom_bond_atom_site_label_1
_geom_bond_atom_site_label_2
_geom_bond_distance
_geom_bond_site_symmetry_2
_geom_bond_publ_flag
Nd1 K1 3.6925(6) . ?
Nd1 O1 2.2675(18) . ?
Nd1 O2 2.3300(19) . ?
Nd1 O3 2.231(2) . ?
Nd1 O4 2.2514(19) . ?
Nd1 O5 2.573(2) . ?
Nd1 O6 2.574(2) . ?
K1 O1 2.813(2) . ?
K1 O2 2.769(2) . ?
K1 C1 3.073(3) . ?
K1 C2 3.295(3) . ?
K1 C6 3.318(3) . ?
K1 C19 3.178(3) . ?
K1 C20 3.268(4) . ?
K1 C37 3.198(3) . ?
K1 C38 3.135(3) . ?
K1 C39 3.237(4) . ?
K1 C40 3.362(3) . ?
K1 C42 3.342(3) . ?
Si1 O1 1.605(2) . ?
Si1 C1 1.891(3) . ?
Si1 C7 1.870(3) . ?
Si1 C13A 1.928(4) . ?
Si1 C13B 1.871(7) . ?
Si2 O2 1.599(2) . ?
Si2 C19 1.888(3) . ?
Si2 C25 1.884(3) . ?
Si2 C31A 1.922(4) . ?
Si2 C31B 1.898(8) . ?
Si3 O3 1.593(2) . ?
Si3 C37 1.888(3) . ?
Si3 C43 1.881(3) . ?
Si3 C49A 1.918(3) . ?
Si3 C49B 1.895(5) . ?
Si4 O4 1.596(2) . ?
Si4 C55 1.897(3) . ?
Si4 C61 1.890(3) . ?
Si4 C67 1.882(3) . ?
O5 C73A 1.455(7) . ?
O5 C73B 1.451(19) . ?
O5 C76A 1.456(6) . ?
O5 C76B 1.460(17) . ?
O6 C77A 1.427(7) . ?
O6 C77B 1.456(19) . ?
O6 C80A 1.474(5) . ?
O6 C80B 1.452(15) . ?
C1 C2 1.398(5) . ?
C1 C6 1.402(4) . ?
C2 H2 0.9500 . ?
C2 C3 1.380(5) . ?
C3 H3 0.9500 . ?
C3 C4 1.383(5) . ?
C4 H4 0.9500 . ?
C4 C5 1.390(5) . ?
C5 H5 0.9500 . ?
C5 C6 1.384(5) . ?
C6 H6 0.9500 . ?
C7 C8 1.411(4) . ?
C7 C12 1.392(4) . ?
C8 H8 0.9500 . ?
C8 C9 1.378(6) . ?
C9 H9 0.9500 . ?
C9 C10 1.393(6) . ?
C10 H10 0.9500 . ?
C10 C11 1.382(5) . ?
C11 H11 0.9500 . ?
C11 C12 1.381(5) . ?
C12 H12 0.9500 . ?
C13A C18A 1.3900 . ?
C13A C14A 1.3900 . ?
C18A H18A 0.9500 . ?
C18A C17A 1.3900 . ?
C17A H17A 0.9500 . ?
C17A C16A 1.3900 . ?
C16A H16A 0.9500 . ?
C16A C15A 1.3900 . ?
C15A H15A 0.9500 . ?
C15A C14A 1.3900 . ?
C14A H14A 0.9500 . ?
C13B C18B 1.3900 . ?
C13B C14B 1.3900 . ?
C18B H18B 0.9500 . ?
C18B C17B 1.3900 . ?
C17B H17B 0.9500 . ?
C17B C16B 1.3900 . ?
C16B H16B 0.9500 . ?
C16B C15B 1.3900 . ?
C15B H15B 0.9500 . ?
C15B C14B 1.3900 . ?
C14B H14B 0.9500 . ?
C19 C20 1.399(5) . ?
C19 C24 1.384(5) . ?
C20 H20 0.9500 . ?
C20 C21 1.393(5) . ?
C21 H21 0.9500 . ?
C21 C22 1.359(6) . ?
C22 H22 0.9500 . ?
C22 C23 1.383(6) . ?
C23 H23 0.9500 . ?
C23 C24 1.394(5) . ?
C24 H24 0.9500 . ?
C25 C26 1.397(4) . ?
C25 C30 1.395(4) . ?
C26 H26 0.9500 . ?
C26 C27 1.399(5) . ?
C27 H27 0.9500 . ?
C27 C28 1.370(5) . ?
C28 H28 0.9500 . ?
C28 C29 1.381(5) . ?
C29 H29 0.9500 . ?
C29 C30 1.382(5) . ?
C30 H30 0.9500 . ?
C31A C36A 1.3900 . ?
C31A C32A 1.3900 . ?
C36A H36A 0.9500 . ?
C36A C35A 1.3900 . ?
C35A H35A 0.9500 . ?
C35A C34A 1.3900 . ?
C34A H34A 0.9500 . ?
C34A C33A 1.3900 . ?
C33A H33A 0.9500 . ?
C33A C32A 1.3900 . ?
C32A H32A 0.9500 . ?
C31B C36B 1.3900 . ?
C31B C32B 1.3900 . ?
C36B H36B 0.9500 . ?
C36B C35B 1.3900 . ?
C35B H35B 0.9500 . ?
C35B C34B 1.3900 . ?
C34B H34B 0.9500 . ?
C34B C33B 1.3900 . ?
C33B H33B 0.9500 . ?
C33B C32B 1.3900 . ?
C32B H32B 0.9500 . ?
C37 C38 1.413(4) . ?
C37 C42 1.399(4) . ?
C38 H38 0.9500 . ?
C38 C39 1.390(4) . ?
C39 H39 0.9500 . ?
C39 C40 1.385(5) . ?
C40 H40 0.9500 . ?
C40 C41 1.383(5) . ?
C41 H41 0.9500 . ?
C41 C42 1.392(4) . ?
C42 H42 0.9500 . ?
C43 C44 1.396(4) . ?
C43 C48 1.391(4) . ?
C44 H44 0.9500 . ?
C44 C45 1.394(4) . ?
C45 H45 0.9500 . ?
C45 C46 1.373(5) . ?
C46 H46 0.9500 . ?
C46 C47 1.381(5) . ?
C47 H47 0.9500 . ?
C47 C48 1.406(4) . ?
C48 H48 0.9500 . ?
C49A C54A 1.3900 . ?
C49A C50A 1.3900 . ?
C54A H54A 0.9500 . ?
C54A C53A 1.3900 . ?
C53A H53A 0.9500 . ?
C53A C52A 1.3900 . ?
C52A H52A 0.9500 . ?
C52A C51A 1.3900 . ?
C51A H51A 0.9500 . ?
C51A C50A 1.3900 . ?
C50A H50A 0.9500 . ?
C49B C54B 1.3900 . ?
C49B C50B 1.3900 . ?
C54B H54B 0.9500 . ?
C54B C53B 1.3900 . ?
C53B H53B 0.9500 . ?
C53B C52B 1.3900 . ?
C52B H52B 0.9500 . ?
C52B C51B 1.3900 . ?
C51B H51B 0.9500 . ?
C51B C50B 1.3900 . ?
C50B H50B 0.9500 . ?
C55 C56 1.387(5) . ?
C55 C60 1.402(4) . ?
C56 H56 0.9500 . ?
C56 C57 1.392(5) . ?
C57 H57 0.9500 . ?
C57 C58 1.373(6) . ?
C58 H58 0.9500 . ?
C58 C59 1.391(6) . ?
C59 H59 0.9500 . ?
C59 C60 1.372(5) . ?
C60 H60 0.9500 . ?
C61 C62 1.397(4) . ?
C61 C66 1.398(4) . ?
C62 H62 0.9500 . ?
C62 C63 1.376(5) . ?
C63 H63 0.9500 . ?
C63 C64 1.380(6) . ?
C64 H64 0.9500 . ?
C64 C65 1.388(5) . ?
C65 H65 0.9500 . ?
C65 C66 1.385(5) . ?
C66 H66 0.9500 . ?
C67 C68 1.388(4) . ?
C67 C72 1.392(4) . ?
C68 H68 0.9500 . ?
C68 C69 1.379(5) . ?
C69 H69 0.9500 . ?
C69 C70 1.379(5) . ?
C70 H70 0.9500 . ?
C70 C71 1.375(6) . ?
C71 H71 0.9500 . ?
C71 C72 1.382(5) . ?
C72 H72 0.9500 . ?
C73A H73A 0.9900 . ?
C73A H73B 0.9900 . ?
C73A C74A 1.510(10) . ?
C73B H73C 0.9900 . ?
C73B H73D 0.9900 . ?
C73B C74B 1.549(19) . ?
C74A H74A 0.9900 . ?
C74A H74B 0.9900 . ?
C74A C75A 1.510(9) . ?
C74B H74C 0.9900 . ?
C74B H74D 0.9900 . ?
C74B C75B 1.491(17) . ?
C75A H75A 0.9900 . ?
C75A H75B 0.9900 . ?
C75A C76A 1.520(9) . ?
C75B H75C 0.9900 . ?
C75B H75D 0.9900 . ?
C75B C76B 1.545(18) . ?
C76A H76A 0.9900 . ?
C76A H76B 0.9900 . ?
C76B H76C 0.9900 . ?
C76B H76D 0.9900 . ?
C77A H77A 0.9900 . ?
C77A H77B 0.9900 . ?
C77A C78A 1.500(9) . ?
C77B H77C 0.9900 . ?
C77B H77D 0.9900 . ?
C77B C78B 1.535(18) . ?
C78A H78A 0.9900 . ?
C78A H78B 0.9900 . ?
C78A C79A 1.539(9) . ?
C78B H78C 0.9900 . ?
C78B H78D 0.9900 . ?
C78B C79B 1.518(18) . ?
C79A H79A 0.9900 . ?
C79A H79B 0.9900 . ?
C79A C80A 1.483(8) . ?
C79B H79C 0.9900 . ?
C79B H79D 0.9900 . ?
C79B C80B 1.540(17) . ?
C80A H80A 0.9900 . ?
C80A H80B 0.9900 . ?
C80B H80C 0.9900 . ?
C80B H80D 0.9900 . ?

loop_
_geom_torsion_atom_site_label_1
_geom_torsion_atom_site_label_2
_geom_torsion_atom_site_label_3
_geom_torsion_atom_site_label_4
_geom_torsion
_geom_torsion_site_symmetry_1
_geom_torsion_site_symmetry_2
_geom_torsion_site_symmetry_3
_geom_torsion_site_symmetry_4
_geom_torsion_publ_flag
Nd1 O5 C73A C74A -175.1(7) . . . . ?
Nd1 O5 C73B C74B -151(3) . . . . ?
Nd1 O5 C76A C75A 150.8(4) . . . . ?
Nd1 O5 C76B C75B 173.2(12) . . . . ?
Nd1 O6 C77A C78A 134.6(6) . . . . ?
Nd1 O6 C77B C78B 132.4(17) . . . . ?
Nd1 O6 C80A C79A -140.7(5) . . . . ?
Nd1 O6 C80B C79B -140.3(11) . . . . ?
K1 Si1 O1 Nd1 -165.9(5) . . . . ?
K1 Si1 C1 C2 84.3(3) . . . . ?
K1 Si1 C1 C6 -85.6(2) . . . . ?
K1 Si1 C7 C8 134.5(2) . . . . ?
K1 Si1 C7 C12 -43.9(2) . . . . ?
K1 Si1 C13B C18B 87.9(8) . . . . ?
K1 Si1 C13B C14B -93.6(10) . . . . ?
K1 Si2 O2 Nd1 -142.8(4) . . . . ?
K1 Si2 C19 C20 -76.6(2) . . . . ?
K1 Si2 C19 C24 101.3(3) . . . . ?
K1 Si2 C25 C26 25.3(3) . . . . ?
K1 Si2 C25 C30 -150.6(2) . . . . ?
K1 Si2 C31B C36B -76.6(11) . . . . ?
K1 Si2 C31B C32B 104.3(8) . . . . ?
K1 C1 C2 C3 -86.0(4) . . . . ?
K1 C1 C6 C5 83.7(3) . . . . ?
K1 C2 C3 C4 -67.2(4) . . . . ?
K1 C19 C20 C21 100.6(3) . . . . ?
K1 C19 C24 C23 -86.6(4) . . . . ?
K1 C20 C21 C22 80.7(4) . . . . ?
K1 C37 C38 C39 73.4(3) . . . . ?
K1 C37 C42 C41 -66.9(3) . . . . ?
K1 C38 C39 C40 71.2(3) . . . . ?
K1 C39 C40 C41 67.8(3) . . . . ?
K1 C40 C41 C42 63.4(3) . . . . ?
K1 C41 C42 C37 62.3(3) . . . . ?
Si1 C1 C2 K1 -85.1(2) . . . . ?
Si1 C1 C2 C3 -171.1(3) . . . . ?
Si1 C1 C6 K1 85.78(19) . . . . ?
Si1 C1 C6 C5 169.4(3) . . . . ?
Si1 C7 C8 C9 -177.9(2) . . . . ?
Si1 C7 C12 C11 177.1(2) . . . . ?
Si1 C13A C18A C17A 179.4(5) . . . . ?
Si1 C13A C14A C15A -179.4(5) . . . . ?
Si1 C13B C18B C17B 178.5(10) . . . . ?
Si1 C13B C14B C15B -178.4(11) . . . . ?
Si2 C19 C20 K1 78.70(19) . . . . ?
Si2 C19 C20 C21 179.3(3) . . . . ?
Si2 C19 C24 C23 -178.6(3) . . . . ?
Si2 C25 C26 C27 -174.0(3) . . . . ?
Si2 C25 C30 C29 175.5(3) . . . . ?
Si2 C31A C36A C35A 179.1(8) . . . . ?
Si2 C31A C32A C33A -179.1(9) . . . . ?
Si2 C31B C36B C35B -179.2(15) . . . . ?
Si2 C31B C32B C33B 179.2(14) . . . . ?
Si3 C37 C38 K1 97.33(19) . . . . ?
Si3 C37 C38 C39 170.7(2) . . . . ?
Si3 C37 C42 K1 -102.57(19) . . . . ?
Si3 C37 C42 C41 -169.5(2) . . . . ?
Si3 C43 C44 C45 -177.9(2) . . . . ?
Si3 C43 C48 C47 178.1(2) . . . . ?
Si3 C49A C54A C53A 177.0(4) . . . . ?
Si3 C49A C50A C51A -177.1(4) . . . . ?
Si3 C49B C54B C53B 173.7(8) . . . . ?
Si3 C49B C50B C51B -174.2(7) . . . . ?
Si4 C55 C56 C57 175.9(3) . . . . ?
Si4 C55 C60 C59 -175.6(3) . . . . ?
Si4 C61 C62 C63 -176.1(3) . . . . ?
Si4 C61 C66 C65 175.2(3) . . . . ?
Si4 C67 C68 C69 179.7(3) . . . . ?
Si4 C67 C72 C71 179.7(3) . . . . ?
O1 Si1 C1 K1 -15.86(12) . . . . ?
O1 Si1 C1 C2 68.5(3) . . . . ?
O1 Si1 C1 C6 -101.4(3) . . . . ?
O1 Si1 C7 C8 -171.1(2) . . . . ?
O1 Si1 C7 C12 10.5(3) . . . . ?
O1 Si1 C13B C18B 31.0(7) . . . . ?
O1 Si1 C13B C14B -150.5(6) . . . . ?
O2 Si2 C19 K1 11.13(12) . . . . ?
O2 Si2 C19 C20 -65.5(3) . . . . ?
O2 Si2 C19 C24 112.5(3) . . . . ?
O2 Si2 C25 C26 -28.5(3) . . . . ?
O2 Si2 C25 C30 155.5(2) . . . . ?
O2 Si2 C31B C36B -21.3(12) . . . . ?
O2 Si2 C31B C32B 159.5(6) . . . . ?
O3 Si3 C37 K1 2.81(14) . . . . ?
O3 Si3 C37 C38 -77.6(3) . . . . ?
O3 Si3 C37 C42 93.6(2) . . . . ?
O3 Si3 C43 C44 -174.3(2) . . . . ?
O3 Si3 C43 C48 7.8(2) . . . . ?
O3 Si3 C49B C54B 151.3(4) . . . . ?
O3 Si3 C49B C50B -34.7(5) . . . . ?
O4 Si4 C55 C56 31.4(3) . . . . ?
O4 Si4 C55 C60 -154.1(3) . . . . ?
O4 Si4 C61 C62 76.4(3) . . . . ?
O4 Si4 C61 C66 -100.7(3) . . . . ?
O4 Si4 C67 C68 -177.0(3) . . . . ?
O4 Si4 C67 C72 2.2(3) . . . . ?
O5 C73A C74A C75A 24.0(15) . . . . ?
O5 C73B C74B C75B -31(5) . . . . ?
O6 C77A C78A C79A 21.2(11) . . . . ?
O6 C77B C78B C79B 44(3) . . . . ?
C1 Si1 O1 Nd1 -148.1(4) . . . . ?
C1 Si1 O1 K1 17.85(14) . . . . ?
C1 Si1 C7 C8 70.9(3) . . . . ?
C1 Si1 C7 C12 -107.5(2) . . . . ?
C1 Si1 C13B C18B 154.6(4) . . . . ?
C1 Si1 C13B C14B -27.0(10) . . . . ?
C1 C2 C3 C4 2.4(6) . . . . ?
C2 C1 C6 K1 -84.6(3) . . . . ?
C2 C1 C6 C5 -0.9(5) . . . . ?
C2 C3 C4 C5 -2.2(7) . . . . ?
C3 C4 C5 C6 0.5(7) . . . . ?
C4 C5 C6 K1 68.8(4) . . . . ?
C4 C5 C6 C1 1.1(6) . . . . ?
C6 C1 C2 K1 85.2(3) . . . . ?
C6 C1 C2 C3 -0.8(5) . . . . ?
C7 Si1 O1 Nd1 94.7(5) . . . . ?
C7 Si1 O1 K1 -99.34(11) . . . . ?
C7 Si1 C1 K1 104.15(11) . . . . ?
C7 Si1 C1 C2 -171.5(3) . . . . ?
C7 Si1 C1 C6 18.6(3) . . . . ?
C7 Si1 C13B C18B -91.2(5) . . . . ?
C7 Si1 C13B C14B 87.2(8) . . . . ?
C7 C8 C9 C10 1.0(5) . . . . ?
C8 C7 C12 C11 -1.4(4) . . . . ?
C8 C9 C10 C11 -1.7(5) . . . . ?
C9 C10 C11 C12 0.9(5) . . . . ?
C10 C11 C12 C7 0.7(5) . . . . ?
C12 C7 C8 C9 0.5(4) . . . . ?
C13A Si1 O1 Nd1 -31.9(6) . . . . ?
C13A Si1 O1 K1 134.0(3) . . . . ?
C13A Si1 C1 K1 -135.1(3) . . . . ?
C13A Si1 C1 C2 -50.8(4) . . . . ?
C13A Si1 C1 C6 139.3(3) . . . . ?
C13A Si1 C7 C8 -45.5(4) . . . . ?
C13A Si1 C7 C12 136.1(3) . . . . ?
C13A C18A C17A C16A 0.0 . . . . ?
C18A C13A C14A C15A 0.0 . . . . ?
C18A C17A C16A C15A 0.0 . . . . ?
C17A C16A C15A C14A 0.0 . . . . ?
C16A C15A C14A C13A 0.0 . . . . ?
C14A C13A C18A C17A 0.0 . . . . ?
C13B Si1 O1 Nd1 -23.4(7) . . . . ?
C13B Si1 O1 K1 142.6(5) . . . . ?
C13B Si1 C1 K1 -143.6(5) . . . . ?
C13B Si1 C1 C2 -59.2(6) . . . . ?
C13B Si1 C1 C6 130.9(6) . . . . ?
C13B Si1 C7 C8 -46.0(5) . . . . ?
C13B Si1 C7 C12 135.6(5) . . . . ?
C13B C18B C17B C16B 0.0 . . . . ?
C18B C13B C14B C15B 0.0 . . . . ?
C18B C17B C16B C15B 0.0 . . . . ?
C17B C16B C15B C14B 0.0 . . . . ?
C16B C15B C14B C13B 0.0 . . . . ?
C14B C13B C18B C17B 0.0 . . . . ?
C19 Si2 O2 Nd1 -156.0(3) . . . . ?
C19 Si2 O2 K1 -13.23(14) . . . . ?
C19 Si2 C25 C26 92.7(3) . . . . ?
C19 Si2 C25 C30 -83.2(3) . . . . ?
C19 Si2 C31B C36B -141.6(8) . . . . ?
C19 Si2 C31B C32B 39.3(9) . . . . ?
C19 C20 C21 C22 -0.7(6) . . . . ?
C20 C19 C24 C23 -0.6(6) . . . . ?
C20 C21 C22 C23 -0.7(6) . . . . ?
C21 C22 C23 C24 1.4(7) . . . . ?
C22 C23 C24 C19 -0.7(7) . . . . ?
C24 C19 C20 K1 -99.4(3) . . . . ?
C24 C19 C20 C21 1.3(5) . . . . ?
C25 Si2 O2 Nd1 -37.6(3) . . . . ?
C25 Si2 O2 K1 105.18(11) . . . . ?
C25 Si2 C19 K1 -111.37(11) . . . . ?
C25 Si2 C19 C20 172.0(2) . . . . ?
C25 Si2 C19 C24 -10.0(3) . . . . ?
C25 Si2 C31B C36B 106.1(9) . . . . ?
C25 Si2 C31B C32B -73.0(9) . . . . ?
C25 C26 C27 C28 -2.5(5) . . . . ?
C26 C25 C30 C29 -0.5(5) . . . . ?
C26 C27 C28 C29 1.2(6) . . . . ?
C27 C28 C29 C30 0.4(6) . . . . ?
C28 C29 C30 C25 -0.7(5) . . . . ?
C30 C25 C26 C27 2.1(5) . . . . ?
C31A Si2 O2 Nd1 85.1(5) . . . . ?
C31A Si2 O2 K1 -132.2(4) . . . . ?
C31A Si2 C19 K1 132.6(4) . . . . ?
C31A Si2 C19 C20 56.0(5) . . . . ?
C31A Si2 C19 C24 -126.0(5) . . . . ?
C31A Si2 C25 C26 -152.5(4) . . . . ?
C31A Si2 C25 C30 31.5(4) . . . . ?
C31A C36A C35A C34A 0.0 . . . . ?
C36A C31A C32A C33A 0.0 . . . . ?
C36A C35A C34A C33A 0.0 . . . . ?
C35A C34A C33A C32A 0.0 . . . . ?
C34A C33A C32A C31A 0.0 . . . . ?
C32A C31A C36A C35A 0.0 . . . . ?
C31B Si2 O2 Nd1 88.2(8) . . . . ?
C31B Si2 O2 K1 -129.0(8) . . . . ?
C31B Si2 C19 K1 133.7(7) . . . . ?
C31B Si2 C19 C20 57.1(7) . . . . ?
C31B Si2 C19 C24 -124.9(7) . . . . ?
C31B Si2 C25 C26 -156.8(6) . . . . ?
C31B Si2 C25 C30 27.2(7) . . . . ?
C31B C36B C35B C34B 0.0 . . . . ?
C36B C31B C32B C33B 0.0 . . . . ?
C36B C35B C34B C33B 0.0 . . . . ?
C35B C34B C33B C32B 0.0 . . . . ?
C34B C33B C32B C31B 0.0 . . . . ?
C32B C31B C36B C35B 0.0 . . . . ?
C37 Si3 O3 Nd1 -56.8(5) . . . . ?
C37 Si3 C43 C44 -53.2(2) . . . . ?
C37 Si3 C43 C48 128.9(2) . . . . ?
C37 Si3 C49B C54B 29.6(6) . . . . ?
C37 Si3 C49B C50B -156.5(4) . . . . ?
C37 C38 C39 K1 -72.3(3) . . . . ?
C37 C38 C39 C40 -1.1(5) . . . . ?
C38 C37 C42 K1 69.1(2) . . . . ?
C38 C37 C42 C41 2.2(4) . . . . ?
C38 C39 C40 K1 -66.1(3) . . . . ?
C38 C39 C40 C41 1.8(5) . . . . ?
C39 C40 C41 K1 -63.8(3) . . . . ?
C39 C40 C41 C42 -0.5(5) . . . . ?
C40 C41 C42 K1 -63.8(3) . . . . ?
C40 C41 C42 C37 -1.6(5) . . . . ?
C42 C37 C38 K1 -74.2(2) . . . . ?
C42 C37 C38 C39 -0.8(4) . . . . ?
C43 Si3 O3 Nd1 63.1(5) . . . . ?
C43 Si3 C37 K1 -118.06(11) . . . . ?
C43 Si3 C37 C38 161.5(2) . . . . ?
C43 Si3 C37 C42 -27.3(3) . . . . ?
C43 Si3 C49B C54B -90.5(5) . . . . ?
C43 Si3 C49B C50B 83.5(5) . . . . ?
C43 C44 C45 C46 0.2(5) . . . . ?
C44 C43 C48 C47 0.0(4) . . . . ?
C44 C45 C46 C47 -0.7(5) . . . . ?
C45 C46 C47 C48 0.8(5) . . . . ?
C46 C47 C48 C43 -0.5(4) . . . . ?
C48 C43 C44 C45 0.1(4) . . . . ?
C49A Si3 O3 Nd1 -175.9(4) . . . . ?
C49A Si3 C37 K1 127.18(19) . . . . ?
C49A Si3 C37 C38 46.7(3) . . . . ?
C49A Si3 C37 C42 -142.0(3) . . . . ?
C49A Si3 C43 C44 60.5(3) . . . . ?
C49A Si3 C43 C48 -117.4(2) . . . . ?
C49A C54A C53A C52A 0.0 . . . . ?
C54A C49A C50A C51A 0.0 . . . . ?
C54A C53A C52A C51A 0.0 . . . . ?
C53A C52A C51A C50A 0.0 . . . . ?
C52A C51A C50A C49A 0.0 . . . . ?
C50A C49A C54A C53A 0.0 . . . . ?
C49B Si3 O3 Nd1 179.7(5) . . . . ?
C49B Si3 C37 K1 122.4(4) . . . . ?
C49B Si3 C37 C38 41.9(4) . . . . ?
C49B Si3 C37 C42 -146.8(4) . . . . ?
C49B Si3 C43 C44 69.8(4) . . . . ?
C49B Si3 C43 C48 -108.1(4) . . . . ?
C49B C54B C53B C52B 0.0 . . . . ?
C54B C49B C50B C51B 0.0 . . . . ?
C54B C53B C52B C51B 0.0 . . . . ?
C53B C52B C51B C50B 0.0 . . . . ?
C52B C51B C50B C49B 0.0 . . . . ?
C50B C49B C54B C53B 0.0 . . . . ?
C55 Si4 C61 C62 -47.4(3) . . . . ?
C55 Si4 C61 C66 135.5(3) . . . . ?
C55 Si4 C67 C68 -53.1(3) . . . . ?
C55 Si4 C67 C72 126.2(3) . . . . ?
C55 C56 C57 C58 -0.2(6) . . . . ?
C56 C55 C60 C59 -0.7(5) . . . . ?
C56 C57 C58 C59 -1.4(7) . . . . ?
C57 C58 C59 C60 1.8(7) . . . . ?
C58 C59 C60 C55 -0.7(6) . . . . ?
C60 C55 C56 C57 1.2(5) . . . . ?
C61 Si4 C55 C56 154.6(3) . . . . ?
C61 Si4 C55 C60 -30.9(3) . . . . ?
C61 Si4 C67 C68 59.8(3) . . . . ?
C61 Si4 C67 C72 -120.9(3) . . . . ?
C61 C62 C63 C64 0.4(5) . . . . ?
C62 C61 C66 C65 -2.0(5) . . . . ?
C62 C63 C64 C65 -0.9(6) . . . . ?
C63 C64 C65 C66 0.0(6) . . . . ?
C64 C65 C66 C61 1.5(6) . . . . ?
C66 C61 C62 C63 1.1(5) . . . . ?
C67 Si4 C55 C56 -91.5(3) . . . . ?
C67 Si4 C55 C60 83.0(3) . . . . ?
C67 Si4 C61 C62 -161.0(2) . . . . ?
C67 Si4 C61 C66 22.0(3) . . . . ?
C67 C68 C69 C70 0.0(6) . . . . ?
C68 C67 C72 C71 -1.0(5) . . . . ?
C68 C69 C70 C71 0.2(6) . . . . ?
C69 C70 C71 C72 -0.8(7) . . . . ?
C70 C71 C72 C67 1.3(7) . . . . ?
C72 C67 C68 C69 0.4(5) . . . . ?
C73A O5 C76A C75A -23.8(12) . . . . ?
C73A C74A C75A C76A -37.7(12) . . . . ?
C73B O5 C76B C75B 22(4) . . . . ?
C73B C74B C75B C76B 42(3) . . . . ?
C74A C75A C76A O5 37.7(9) . . . . ?
C74B C75B C76B O5 -42(3) . . . . ?
C76A O5 C73A C74A 0.0(16) . . . . ?
C76B O5 C73B C74B 6(5) . . . . ?
C77A O6 C80A C79A 26.3(9) . . . . ?
C77A C78A C79A C80A -4.9(10) . . . . ?
C77B O6 C80B C79B 51(2) . . . . ?
C77B C78B C79B C80B -11(3) . . . . ?
C78A C79A C80A O6 -12.5(9) . . . . ?
C78B C79B C80B O6 -25(3) . . . . ?
C80A O6 C77A C78A -29.8(10) . . . . ?
C80B O6 C77B C78B -59(3) . . . . ?

loop_
_exptl_oxdiff_crystal_face_indexfrac_h
_exptl_oxdiff_crystal_face_indexfrac_k
_exptl_oxdiff_crystal_face_indexfrac_l
_exptl_oxdiff_crystal_face_x
_exptl_oxdiff_crystal_face_y
_exptl_oxdiff_crystal_face_z
-1.0000 0.0000 0.0001 -0.0673 -0.0763 0.0128
1.0000 -0.0000 -0.0001 0.0673 0.0763 -0.0128
-0.0000 0.0000 -1.0000 0.0277 -0.0307 -0.0091
0.0000 -0.0000 1.0000 -0.0277 0.0307 0.0091
-0.0000 -1.0000 -0.0001 0.0213 -0.0051 0.0818
0.0000 1.0000 0.0001 -0.0213 0.0051 -0.0818
1.0000 -2.0000 0.9996 0.0822 0.0969 0.1598
-2.0000 2.0000 -0.9995 -0.1495 -0.1732 -0.1469
2.0000 2.0000 -1.0000 0.1196 0.1320 -0.1983
0.0000 -1.0000 1.9998 -0.0340 0.0563 0.0999

loop_
_smtbx_masks_void_nr
_smtbx_masks_void_average_x
_smtbx_masks_void_average_y
_smtbx_masks_void_average_z
_smtbx_masks_void_volume
_smtbx_masks_void_count_electrons
_smtbx_masks_void_content
1 -0.110 -0.923 0.047 3660.8 578.1 '12 TOLUENE'
